data_7002461
loop_
_publ_author_name
'Howard, Ruth H.'
'Alonso-Moreno, Carlos'
'Broomfield, Lewis M.'
'Hughes, David L.'
'Wright, Joseph A.'
'Bochmann, Manfred'

_publ_section_title
;
 Synthesis and structures of complexes with axially chiral
 isoquinolinyl-naphtholate ligands
;
_journal_issue 40
_journal_name_full 'Dalton Transactions'
_journal_page_first 8667
_journal_page_last 8682
_journal_paper_doi 10.1039/b907982c
_journal_year 2009
_chemical_formula_moiety '2(C60 H70 N2 O4 Ti), 3(C4 H10 O)'
_chemical_formula_structural '[Ti{OPr(i)}2{L(H)}2]'
_chemical_formula_sum 'C132 H170 N4 O11 Ti2'
_chemical_formula_weight 2084.52
_space_group_IT_number 2
_symmetry_cell_setting triclinic
_symmetry_Int_Tables_number 2
_symmetry_space_group_name_Hall '-P 1'
_symmetry_space_group_name_H-M 'P -1'
_atom_sites_solution_hydrogens geom
_atom_sites_solution_primary direct
_atom_sites_solution_secondary difmap
_cell_angle_alpha 96.2270(10)
_cell_angle_beta 91.6590(10)
_cell_angle_gamma 107.0150(10)
_cell_formula_units_Z 3
_cell_length_a 13.7337(4)
_cell_length_b 16.2802(5)
_cell_length_c 42.8540(14)
_cell_measurement_reflns_used 36779
_cell_measurement_temperature 120(2)
_cell_measurement_theta_max 27.485
_cell_measurement_theta_min 2.910
_cell_volume 9089.6(5)
_computing_cell_refinement 'DENZO (Otwinowski & Minor, 1997) & COLLECT (Hooft, 1998)'
_computing_data_collection 'COLLECT (Hooft, 1998)'
_computing_data_reduction 'DENZO (Otwinowski & Minor, 1997) & COLLECT (Hooft, 1998)'
_computing_molecular_graphics 'ORTEP-3 (Farrugia, 1997)'
_computing_publication_material
;
SHELXL-97 (Sheldrick, 2008), PLATON (Spek, 2003), WinGX (Farrugia, 1999)
and enCIFer (Allen <i>et al.</i>, 2004)
;
_computing_structure_refinement 'SHELXL-97 (Sheldrick, 2008)'
_computing_structure_solution 'SHELXS-97 (Sheldrick, 2008)'
_diffrn_ambient_temperature 120(2)
_diffrn_detector_area_resol_mean 9.091
_diffrn_measured_fraction_theta_full 0.975
_diffrn_measured_fraction_theta_max 0.975
_diffrn_measurement_device_type 'Bruker-Nonius 95mm CCD camera on \k-goniostat'
_diffrn_measurement_method '\f & \w scans'
_diffrn_radiation_monochromator '10cm confocal mirrors'
_diffrn_radiation_probe x-ray
_diffrn_radiation_source 'Bruker-Nonius FR591 rotating anode'
_diffrn_radiation_type MoK\a
_diffrn_radiation_wavelength 0.71073
_diffrn_reflns_av_R_equivalents 0.1083
_diffrn_reflns_av_sigmaI/netI 0.1288
_diffrn_reflns_limit_h_max 17
_diffrn_reflns_limit_h_min -17
_diffrn_reflns_limit_k_max 20
_diffrn_reflns_limit_k_min -21
_diffrn_reflns_limit_l_max 55
_diffrn_reflns_limit_l_min -54
_diffrn_reflns_number 146935
_diffrn_reflns_theta_full 27.48
_diffrn_reflns_theta_max 27.48
_diffrn_reflns_theta_min 2.91
_diffrn_standards_number 0
_exptl_absorpt_coefficient_mu 0.191
_exptl_absorpt_correction_T_max 0.9962
_exptl_absorpt_correction_T_min 0.9345
_exptl_absorpt_correction_type multi-scan
_exptl_absorpt_process_details '(SADABS; Sheldrick, 2003)'
_exptl_crystal_colour yellow
_exptl_crystal_density_diffrn 1.142
_exptl_crystal_density_method 'not measured'
_exptl_crystal_description lath
_exptl_crystal_F_000 3366
_exptl_crystal_size_max 0.36
_exptl_crystal_size_mid 0.06
_exptl_crystal_size_min 0.02
_refine_diff_density_max 0.818
_refine_diff_density_min -0.632
_refine_diff_density_rms 0.074
_refine_ls_extinction_method none
_refine_ls_goodness_of_fit_ref 1.026
_refine_ls_hydrogen_treatment constr
_refine_ls_matrix_type full
_refine_ls_number_parameters 2135
_refine_ls_number_reflns 40617
_refine_ls_number_restraints 285
_refine_ls_restrained_S_all 1.023
_refine_ls_R_factor_all 0.1684
_refine_ls_R_factor_gt 0.0941
_refine_ls_shift/su_max 0.004
_refine_ls_shift/su_mean 0.000
_refine_ls_structure_factor_coef Fsqd
_refine_ls_weighting_details 'calc w=1/[\s^2^(Fo^2^)+(0.0529P)^2^+15.2065P] where P=(Fo^2^+2Fc^2^)/3'
_refine_ls_weighting_scheme calc
_refine_ls_wR_factor_gt 0.1676
_refine_ls_wR_factor_ref 0.2021
_reflns_number_gt 23409
_reflns_number_total 40617
_reflns_threshold_expression >2\s(I)
_cod_data_source_file b907982c.txt
_cod_data_source_block 12
_cod_database_code 7002461

loop_
_symmetry_equiv_pos_as_xyz
'x, y, z'
'-x, -y, -z'

loop_
_atom_site_label
_atom_site_type_symbol
_atom_site_fract_x
_atom_site_fract_y
_atom_site_fract_z
_atom_site_U_iso_or_equiv
_atom_site_adp_type
_atom_site_occupancy
_atom_site_symmetry_multiplicity
_atom_site_calc_flag
_atom_site_refinement_flags
_atom_site_disorder_assembly
_atom_site_disorder_group
Ti1 Ti 0.29912(4) 0.34617(4) 0.611695(13) 0.01853(14) Uani 1 1 d . . .
N1 N 0.1415(2) 0.37335(18) 0.61205(6) 0.0204(6) Uani 1 1 d . . .
O1 O 0.27531(16) 0.34745(14) 0.65654(5) 0.0190(5) Uani 1 1 d . . .
C1 C 0.1789(2) 0.4463(2) 0.66551(7) 0.0181(7) Uani 1 1 d . . .
C2 C 0.2588(2) 0.4144(2) 0.67424(7) 0.0189(7) Uani 1 1 d . . .
C3 C 0.3218(2) 0.4510(2) 0.70311(7) 0.0187(7) Uani 1 1 d . . .
C4 C 0.3041(2) 0.5213(2) 0.72010(7) 0.0191(7) Uani 1 1 d . . .
H4 H 0.3419 0.5438 0.7397 0.023 Uiso 1 1 calc R . .
C5 C 0.2319(2) 0.5621(2) 0.70990(7) 0.0186(7) Uani 1 1 d . . .
C6 C 0.2251(3) 0.6405(2) 0.72657(8) 0.0232(7) Uani 1 1 d . . .
H6 H 0.2654 0.6628 0.7457 0.028 Uiso 1 1 calc R . .
C7 C 0.1623(3) 0.6852(2) 0.71604(8) 0.0243(8) Uani 1 1 d . . .
C8 C 0.1029(3) 0.6495(2) 0.68714(8) 0.0243(8) Uani 1 1 d . . .
H8 H 0.0603 0.6797 0.6789 0.029 Uiso 1 1 calc R . .
C9 C 0.1057(3) 0.5727(2) 0.67095(8) 0.0222(7) Uani 1 1 d . . .
H9 H 0.0638 0.5505 0.6521 0.027 Uiso 1 1 calc R . .
C10 C 0.1700(2) 0.5253(2) 0.68177(8) 0.0197(7) Uani 1 1 d . . .
C11 C 0.1044(2) 0.3976(2) 0.63907(7) 0.0186(7) Uani 1 1 d . . .
C12 C 0.0735(3) 0.3320(2) 0.58678(8) 0.0255(8) Uani 1 1 d . . .
H12 H 0.1001 0.3204 0.5671 0.031 Uiso 1 1 calc R . .
C13 C -0.0297(3) 0.3072(2) 0.58867(8) 0.0279(9) Uani 1 1 d . . .
H13 H -0.0732 0.2793 0.5706 0.033 Uiso 1 1 calc R . .
C14 C -0.0716(3) 0.3229(2) 0.61750(8) 0.0253(8) Uani 1 1 d . . .
C15 C -0.1780(3) 0.2896(2) 0.62180(10) 0.0323(9) Uani 1 1 d . . .
H15 H -0.2229 0.2564 0.6047 0.039 Uiso 1 1 calc R . .
C16 C -0.2160(3) 0.3048(2) 0.65012(10) 0.0326(9) Uani 1 1 d . . .
H16 H -0.2870 0.2823 0.6527 0.039 Uiso 1 1 calc R . .
C17 C -0.1496(3) 0.3541(2) 0.67564(9) 0.0286(8) Uani 1 1 d . . .
H17 H -0.1766 0.3649 0.6953 0.034 Uiso 1 1 calc R . .
C18 C -0.0465(3) 0.3866(2) 0.67253(8) 0.0242(8) Uani 1 1 d . . .
H18 H -0.0033 0.4194 0.6900 0.029 Uiso 1 1 calc R . .
C19 C -0.0040(2) 0.3717(2) 0.64328(8) 0.0202(7) Uani 1 1 d . . .
C30 C 0.4071(2) 0.4132(2) 0.71363(8) 0.0210(7) Uani 1 1 d . . .
C31 C 0.4904(3) 0.4279(3) 0.68976(8) 0.0286(8) Uani 1 1 d . . .
H31A H 0.5180 0.4900 0.6883 0.043 Uiso 1 1 calc R . .
H31B H 0.4610 0.3975 0.6691 0.043 Uiso 1 1 calc R . .
H31C H 0.5454 0.4056 0.6967 0.043 Uiso 1 1 calc R . .
C32 C 0.3632(3) 0.3161(2) 0.71646(8) 0.0283(8) Uani 1 1 d . . .
H32A H 0.4178 0.2937 0.7236 0.042 Uiso 1 1 calc R . .
H32B H 0.3334 0.2850 0.6959 0.042 Uiso 1 1 calc R . .
H32C H 0.3102 0.3076 0.7317 0.042 Uiso 1 1 calc R . .
C33 C 0.4579(3) 0.4572(3) 0.74598(8) 0.0298(9) Uani 1 1 d . . .
H33A H 0.4061 0.4506 0.7615 0.045 Uiso 1 1 calc R . .
H33B H 0.4907 0.5189 0.7448 0.045 Uiso 1 1 calc R . .
H33C H 0.5094 0.4302 0.7522 0.045 Uiso 1 1 calc R . .
C70 C 0.1570(3) 0.7723(2) 0.73295(9) 0.0317(9) Uani 1 1 d . . .
C71 C 0.2212(4) 0.7978(3) 0.76392(11) 0.0577(15) Uani 1 1 d . . .
H71A H 0.2918 0.7998 0.7601 0.087 Uiso 1 1 calc R . .
H71B H 0.1939 0.7551 0.7783 0.087 Uiso 1 1 calc R . .
H71C H 0.2193 0.8549 0.7733 0.087 Uiso 1 1 calc R . .
C72 C 0.1976(5) 0.8412(3) 0.71133(13) 0.0728(17) Uani 1 1 d . . .
H72A H 0.1930 0.8970 0.7212 0.109 Uiso 1 1 calc R . .
H72B H 0.1569 0.8252 0.6912 0.109 Uiso 1 1 calc R . .
H72C H 0.2689 0.8457 0.7076 0.109 Uiso 1 1 calc R . .
C73 C 0.0461(4) 0.7669(3) 0.73970(12) 0.0609(15) Uani 1 1 d . . .
H73A H 0.0209 0.7236 0.7541 0.091 Uiso 1 1 calc R . .
H73B H 0.0035 0.7502 0.7200 0.091 Uiso 1 1 calc R . .
H73C H 0.0432 0.8235 0.7494 0.091 Uiso 1 1 calc R . .
N11 N 0.1799(2) 0.20884(18) 0.61000(6) 0.0198(6) Uani 1 1 d . . .
O11 O 0.26975(17) 0.31909(14) 0.56610(5) 0.0212(5) Uani 1 1 d . . .
C101 C 0.2263(2) 0.1666(2) 0.55768(7) 0.0186(7) Uani 1 1 d . . .
C102 C 0.2773(2) 0.2470(2) 0.54907(7) 0.0194(7) Uani 1 1 d . . .
C103 C 0.3363(2) 0.2536(2) 0.52138(7) 0.0214(7) Uani 1 1 d . . .
C104 C 0.3487(3) 0.1776(2) 0.50685(8) 0.0238(8) Uani 1 1 d . . .
H104 H 0.3865 0.1804 0.4886 0.029 Uiso 1 1 calc R . .
C105 C 0.3087(2) 0.0960(2) 0.51755(7) 0.0215(7) Uani 1 1 d . . .
C106 C 0.3281(3) 0.0196(2) 0.50266(8) 0.0241(8) Uani 1 1 d . . .
H106 H 0.3696 0.0243 0.4852 0.029 Uiso 1 1 calc R . .
C107 C 0.2888(3) -0.0600(2) 0.51272(8) 0.0235(8) Uani 1 1 d . . .
C108 C 0.2300(3) -0.0647(2) 0.53931(8) 0.0245(8) Uani 1 1 d . . .
H108 H 0.2046 -0.1187 0.5472 0.029 Uiso 1 1 calc R . .
C109 C 0.2083(2) 0.0067(2) 0.55404(8) 0.0221(7) Uani 1 1 d . . .
H109 H 0.1679 0.0008 0.5718 0.027 Uiso 1 1 calc R . .
C110 C 0.2452(2) 0.0891(2) 0.54325(7) 0.0197(7) Uani 1 1 d . . .
C111 C 0.1515(2) 0.1602(2) 0.58211(7) 0.0188(7) Uani 1 1 d . . .
C112 C 0.0489(2) 0.1036(2) 0.57519(8) 0.0196(7) Uani 1 1 d . . .
C113 C 0.0080(3) 0.0679(2) 0.54391(8) 0.0241(8) Uani 1 1 d . . .
H113 H 0.0497 0.0804 0.5267 0.029 Uiso 1 1 calc R . .
C114 C -0.0903(3) 0.0160(2) 0.53850(8) 0.0288(8) Uani 1 1 d . . .
H114 H -0.1169 -0.0061 0.5176 0.035 Uiso 1 1 calc R . .
C115 C -0.1525(3) -0.0048(3) 0.56373(9) 0.0328(9) Uani 1 1 d . . .
H115 H -0.2198 -0.0432 0.5598 0.039 Uiso 1 1 calc R . .
C116 C -0.1172(3) 0.0296(2) 0.59398(8) 0.0267(8) Uani 1 1 d . . .
H116 H -0.1601 0.0153 0.6108 0.032 Uiso 1 1 calc R . .
C117 C -0.0166(3) 0.0865(2) 0.60019(8) 0.0213(7) Uani 1 1 d . . .
C118 C 0.0223(3) 0.1302(2) 0.63046(8) 0.0243(8) Uani 1 1 d . . .
H118 H -0.0163 0.1168 0.6482 0.029 Uiso 1 1 calc R . .
C119 C 0.1147(3) 0.1909(2) 0.63394(8) 0.0221(7) Uani 1 1 d . . .
H119 H 0.1359 0.2232 0.6541 0.027 Uiso 1 1 calc R . .
C130 C 0.3829(3) 0.3411(2) 0.50934(8) 0.0254(8) Uani 1 1 d . . .
C131 C 0.3009(3) 0.3875(3) 0.50486(9) 0.0320(9) Uani 1 1 d . . .
H13A H 0.2473 0.3518 0.4893 0.048 Uiso 1 1 calc R . .
H13B H 0.3324 0.4436 0.4975 0.048 Uiso 1 1 calc R . .
H13C H 0.2710 0.3965 0.5250 0.048 Uiso 1 1 calc R . .
C132 C 0.4696(3) 0.3971(2) 0.53283(9) 0.0321(9) Uani 1 1 d . . .
H13D H 0.4425 0.4056 0.5534 0.048 Uiso 1 1 calc R . .
H13E H 0.4992 0.4533 0.5254 0.048 Uiso 1 1 calc R . .
H13F H 0.5223 0.3680 0.5347 0.048 Uiso 1 1 calc R . .
C133 C 0.4286(3) 0.3301(3) 0.47719(9) 0.0361(9) Uani 1 1 d . . .
H13G H 0.4857 0.3062 0.4796 0.054 Uiso 1 1 calc R . .
H13H H 0.4530 0.3866 0.4694 0.054 Uiso 1 1 calc R . .
H13I H 0.3760 0.2907 0.4621 0.054 Uiso 1 1 calc R . .
C170 C 0.3024(3) -0.1444(2) 0.49572(8) 0.0290(9) Uani 1 1 d . . .
C171 C 0.3600(4) -0.1843(3) 0.51722(10) 0.0455(12) Uani 1 1 d . . .
H17A H 0.3654 -0.2389 0.5064 0.068 Uiso 1 1 calc R . .
H17B H 0.3235 -0.1954 0.5364 0.068 Uiso 1 1 calc R . .
H17C H 0.4285 -0.1444 0.5228 0.068 Uiso 1 1 calc R . .
C172 C 0.3594(5) -0.1281(3) 0.46581(12) 0.081(2) Uani 1 1 d . . .
H17D H 0.4281 -0.0886 0.4713 0.121 Uiso 1 1 calc R . .
H17E H 0.3224 -0.1022 0.4518 0.121 Uiso 1 1 calc R . .
H17F H 0.3641 -0.1831 0.4552 0.121 Uiso 1 1 calc R . .
C173 C 0.1963(4) -0.2084(3) 0.48674(13) 0.0627(16) Uani 1 1 d . . .
H17G H 0.2031 -0.2606 0.4745 0.094 Uiso 1 1 calc R . .
H17H H 0.1563 -0.1816 0.4741 0.094 Uiso 1 1 calc R . .
H17I H 0.1615 -0.2238 0.5059 0.094 Uiso 1 1 calc R . .
O21 O 0.40361(17) 0.30224(15) 0.61367(5) 0.0223(5) Uani 1 1 d . . .
C211 C 0.4634(3) 0.2482(2) 0.62092(8) 0.0233(7) Uani 1 1 d . . .
H211 H 0.5159 0.2803 0.6381 0.028 Uiso 1 1 calc R . .
C212 C 0.3972(3) 0.1664(3) 0.63251(9) 0.0340(9) Uani 1 1 d . . .
H21A H 0.3611 0.1821 0.6505 0.051 Uiso 1 1 calc R . .
H21B H 0.4402 0.1319 0.6389 0.051 Uiso 1 1 calc R . .
H21C H 0.3474 0.1326 0.6156 0.051 Uiso 1 1 calc R . .
C213 C 0.5183(3) 0.2285(2) 0.59193(9) 0.0311(9) Uani 1 1 d . . .
H21D H 0.4680 0.1947 0.5751 0.047 Uiso 1 1 calc R . .
H21E H 0.5643 0.1953 0.5972 0.047 Uiso 1 1 calc R . .
H21F H 0.5579 0.2829 0.5848 0.047 Uiso 1 1 calc R . .
O31 O 0.35955(17) 0.46060(14) 0.61245(5) 0.0225(5) Uani 1 1 d . . .
C311 C 0.3499(3) 0.5454(2) 0.61191(8) 0.0247(8) Uani 1 1 d . . .
H311 H 0.2765 0.5424 0.6137 0.030 Uiso 1 1 calc R . .
C312 C 0.3833(3) 0.5770(3) 0.58109(9) 0.0361(9) Uani 1 1 d . . .
H31D H 0.4550 0.5798 0.5790 0.054 Uiso 1 1 calc R . .
H31E H 0.3755 0.6347 0.5805 0.054 Uiso 1 1 calc R . .
H31F H 0.3412 0.5370 0.5637 0.054 Uiso 1 1 calc R . .
C313 C 0.4123(3) 0.6042(2) 0.64009(9) 0.0337(9) Uani 1 1 d . . .
H31G H 0.3877 0.5810 0.6595 0.051 Uiso 1 1 calc R . .
H31H H 0.4051 0.6624 0.6402 0.051 Uiso 1 1 calc R . .
H31I H 0.4843 0.6071 0.6387 0.051 Uiso 1 1 calc R . .
Ti2 Ti 0.30451(4) 0.67256(4) 0.940737(13) 0.01762(14) Uani 1 1 d . . .
N41 N 0.1781(2) 0.53918(17) 0.93906(6) 0.0184(6) Uani 1 1 d . . .
O41 O 0.26805(16) 0.64735(14) 0.89527(5) 0.0190(5) Uani 1 1 d . . .
C401 C 0.2200(2) 0.4941(2) 0.88644(7) 0.0177(7) Uani 1 1 d . . .
C402 C 0.2749(2) 0.5748(2) 0.87845(7) 0.0184(7) Uani 1 1 d . . .
C403 C 0.3375(2) 0.5812(2) 0.85169(7) 0.0181(7) Uani 1 1 d . . .
C404 C 0.3471(2) 0.5048(2) 0.83670(7) 0.0194(7) Uani 1 1 d . . .
H404 H 0.3863 0.5076 0.8187 0.023 Uiso 1 1 calc R . .
C405 C 0.3024(2) 0.4228(2) 0.84640(7) 0.0184(7) Uani 1 1 d . . .
C406 C 0.3214(2) 0.3467(2) 0.83139(8) 0.0224(7) Uani 1 1 d . . .
H406 H 0.3632 0.3517 0.8140 0.027 Uiso 1 1 calc R . .
C407 C 0.2813(2) 0.2667(2) 0.84115(8) 0.0221(8) Uani 1 1 d . . .
C408 C 0.2201(2) 0.2618(2) 0.86737(8) 0.0228(7) Uani 1 1 d . . .
H408 H 0.1926 0.2075 0.8749 0.027 Uiso 1 1 calc R . .
C409 C 0.1994(3) 0.3337(2) 0.88218(8) 0.0222(7) Uani 1 1 d . . .
H409 H 0.1584 0.3276 0.8998 0.027 Uiso 1 1 calc R . .
C410 C 0.2375(2) 0.4163(2) 0.87194(7) 0.0187(7) Uani 1 1 d . . .
C411 C 0.1468(2) 0.4891(2) 0.91151(7) 0.0178(7) Uani 1 1 d . . .
C412 C 0.1167(2) 0.5240(2) 0.96389(8) 0.0206(7) Uani 1 1 d . . .
H412 H 0.1399 0.5584 0.9835 0.025 Uiso 1 1 calc R . .
C413 C 0.0245(3) 0.4625(2) 0.96176(8) 0.0235(8) Uani 1 1 d . . .
H413 H -0.0122 0.4511 0.9800 0.028 Uiso 1 1 calc R . .
C414 C -0.0165(2) 0.4154(2) 0.93231(8) 0.0206(7) Uani 1 1 d . . .
C415 C -0.1159(3) 0.3551(2) 0.92792(8) 0.0258(8) Uani 1 1 d . . .
H415 H -0.1554 0.3419 0.9456 0.031 Uiso 1 1 calc R . .
C416 C -0.1551(3) 0.3160(2) 0.89853(8) 0.0266(8) Uani 1 1 d . . .
H416 H -0.2208 0.2747 0.8959 0.032 Uiso 1 1 calc R . .
C417 C -0.0977(3) 0.3372(2) 0.87211(8) 0.0254(8) Uani 1 1 d . . .
H417 H -0.1272 0.3130 0.8516 0.030 Uiso 1 1 calc R . .
C418 C -0.0001(3) 0.3921(2) 0.87570(8) 0.0231(8) Uani 1 1 d . . .
H418 H 0.0382 0.4041 0.8578 0.028 Uiso 1 1 calc R . .
C419 C 0.0442(2) 0.4314(2) 0.90619(7) 0.0188(7) Uani 1 1 d . . .
C430 C 0.3945(2) 0.6695(2) 0.84158(8) 0.0212(7) Uani 1 1 d . . .
C431 C 0.4800(3) 0.7173(2) 0.86687(8) 0.0265(8) Uani 1 1 d . . .
H43A H 0.4501 0.7262 0.8870 0.040 Uiso 1 1 calc R . .
H43B H 0.5176 0.7734 0.8606 0.040 Uiso 1 1 calc R . .
H43C H 0.5266 0.6825 0.8691 0.040 Uiso 1 1 calc R . .
C432 C 0.3204(3) 0.7229(2) 0.83668(9) 0.0284(8) Uani 1 1 d . . .
H43D H 0.2885 0.7322 0.8564 0.043 Uiso 1 1 calc R . .
H43E H 0.2675 0.6915 0.8202 0.043 Uiso 1 1 calc R . .
H43F H 0.3581 0.7789 0.8303 0.043 Uiso 1 1 calc R . .
C433 C 0.4442(3) 0.6595(2) 0.81019(8) 0.0277(8) Uani 1 1 d . . .
H43G H 0.4777 0.7168 0.8041 0.042 Uiso 1 1 calc R . .
H43H H 0.3916 0.6266 0.7939 0.042 Uiso 1 1 calc R . .
H43I H 0.4948 0.6286 0.8126 0.042 Uiso 1 1 calc R . .
C470 C 0.2992(3) 0.1836(2) 0.82501(8) 0.0281(8) Uani 1 1 d . . .
C471 C 0.3493(3) 0.1417(3) 0.84885(9) 0.0367(10) Uani 1 1 d . . .
H47A H 0.3613 0.0893 0.8383 0.055 Uiso 1 1 calc R . .
H47B H 0.3041 0.1263 0.8659 0.055 Uiso 1 1 calc R . .
H47C H 0.4145 0.1826 0.8575 0.055 Uiso 1 1 calc R . .
C472 C 0.3689(4) 0.2010(3) 0.79762(10) 0.0500(13) Uani 1 1 d . . .
H47D H 0.4341 0.2435 0.8052 0.075 Uiso 1 1 calc R . .
H47E H 0.3361 0.2236 0.7813 0.075 Uiso 1 1 calc R . .
H47F H 0.3808 0.1469 0.7888 0.075 Uiso 1 1 calc R . .
C473 C 0.1944(3) 0.1199(3) 0.81278(12) 0.0524(14) Uani 1 1 d . . .
H47G H 0.1614 0.1464 0.7978 0.079 Uiso 1 1 calc R . .
H47H H 0.1513 0.1065 0.8305 0.079 Uiso 1 1 calc R . .
H47I H 0.2039 0.0666 0.8023 0.079 Uiso 1 1 calc R . .
N51 N 0.1518(2) 0.70763(18) 0.94291(6) 0.0206(6) Uani 1 1 d . . .
O51 O 0.28780(16) 0.67444(14) 0.98597(5) 0.0193(5) Uani 1 1 d . . .
C501 C 0.1997(2) 0.7783(2) 0.99663(7) 0.0188(7) Uani 1 1 d . . .
C502 C 0.2779(2) 0.7436(2) 1.00420(7) 0.0185(7) Uani 1 1 d . . .
C503 C 0.3459(2) 0.7794(2) 1.03179(7) 0.0198(7) Uani 1 1 d . . .
C504 C 0.3362(3) 0.8533(2) 1.04866(8) 0.0224(7) Uani 1 1 d . . .
H504 H 0.3786 0.8765 1.0674 0.027 Uiso 1 1 calc R . .
C505 C 0.2654(2) 0.8966(2) 1.03936(8) 0.0209(7) Uani 1 1 d . . .
C506 C 0.2665(3) 0.9781(2) 1.05557(8) 0.0251(8) Uani 1 1 d . . .
H506 H 0.3116 1.0013 1.0737 0.030 Uiso 1 1 calc R . .
C507 C 0.2040(3) 1.0246(2) 1.04576(8) 0.0254(8) Uani 1 1 d . . .
C508 C 0.1369(3) 0.9871(2) 1.01880(8) 0.0247(8) Uani 1 1 d . . .
H508 H 0.0938 1.0179 1.0114 0.030 Uiso 1 1 calc R . .
C509 C 0.1321(3) 0.9078(2) 1.00302(8) 0.0242(8) Uani 1 1 d . . .
H509 H 0.0852 0.8846 0.9853 0.029 Uiso 1 1 calc R . .
C510 C 0.1967(2) 0.8600(2) 1.01293(7) 0.0197(7) Uani 1 1 d . . .
C511 C 0.1211(2) 0.7316(2) 0.97113(7) 0.0184(7) Uani 1 1 d . . .
C512 C 0.0792(3) 0.6706(2) 0.91843(8) 0.0225(8) Uani 1 1 d . . .
H512 H 0.1018 0.6607 0.8980 0.027 Uiso 1 1 calc R . .
C513 C -0.0224(3) 0.6476(2) 0.92201(8) 0.0260(8) Uani 1 1 d . . .
H513 H -0.0693 0.6234 0.9043 0.031 Uiso 1 1 calc R . .
C514 C -0.0585(3) 0.6599(2) 0.95228(8) 0.0234(8) Uani 1 1 d . . .
C515 C -0.1623(3) 0.6253(2) 0.95867(9) 0.0300(9) Uani 1 1 d . . .
H515 H -0.2108 0.5942 0.9421 0.036 Uiso 1 1 calc R . .
C516 C -0.1935(3) 0.6362(3) 0.98829(9) 0.0330(9) Uani 1 1 d . . .
H516 H -0.2630 0.6118 0.9924 0.040 Uiso 1 1 calc R . .
C517 C -0.1224(3) 0.6836(2) 1.01296(9) 0.0310(9) Uani 1 1 d . . .
H517 H -0.1450 0.6920 1.0335 0.037 Uiso 1 1 calc R . .
C518 C -0.0213(3) 0.7178(2) 1.00790(8) 0.0248(8) Uani 1 1 d . . .
H518 H 0.0253 0.7493 1.0249 0.030 Uiso 1 1 calc R . .
C519 C 0.0144(2) 0.7065(2) 0.97727(8) 0.0195(7) Uani 1 1 d . . .
C530 C 0.4283(3) 0.7377(2) 1.04140(8) 0.0226(8) Uani 1 1 d . . .
C531 C 0.3788(3) 0.6412(2) 1.04493(9) 0.0287(8) Uani 1 1 d . . .
H53A H 0.3451 0.6104 1.0247 0.043 Uiso 1 1 calc R . .
H53B H 0.3283 0.6360 1.0609 0.043 Uiso 1 1 calc R . .
H53C H 0.4316 0.6158 1.0514 0.043 Uiso 1 1 calc R . .
C532 C 0.5086(3) 0.7477(3) 1.01660(8) 0.0295(9) Uani 1 1 d . . .
H53D H 0.5605 0.7209 1.0227 0.044 Uiso 1 1 calc R . .
H53E H 0.5410 0.8093 1.0153 0.044 Uiso 1 1 calc R . .
H53F H 0.4754 0.7192 0.9961 0.044 Uiso 1 1 calc R . .
C533 C 0.4841(3) 0.7813(3) 1.07347(8) 0.0317(9) Uani 1 1 d . . .
H53G H 0.5317 0.7504 1.0796 0.048 Uiso 1 1 calc R . .
H53H H 0.4340 0.7795 1.0894 0.048 Uiso 1 1 calc R . .
H53I H 0.5219 0.8416 1.0717 0.048 Uiso 1 1 calc R . .
C570 C 0.2078(3) 1.1149(2) 1.06177(9) 0.0333(9) Uani 1 1 d . . .
C571 C 0.2452(5) 1.1799(3) 1.03821(13) 0.0670(16) Uani 1 1 d . . .
H57A H 0.2476 1.2379 1.0478 0.101 Uiso 1 1 calc R . .
H57B H 0.1983 1.1636 1.0194 0.101 Uiso 1 1 calc R . .
H57C H 0.3136 1.1797 1.0324 0.101 Uiso 1 1 calc R . .
C572 C 0.2792(4) 1.1419(3) 1.09152(11) 0.0596(16) Uani 1 1 d . . .
H57D H 0.3486 1.1436 1.0861 0.089 Uiso 1 1 calc R . .
H57E H 0.2558 1.1001 1.1065 0.089 Uiso 1 1 calc R . .
H57F H 0.2791 1.1995 1.1010 0.089 Uiso 1 1 calc R . .
C573 C 0.1003(3) 1.1155(3) 1.07070(12) 0.0529(13) Uani 1 1 d . . .
H57G H 0.0767 1.0752 1.0862 0.079 Uiso 1 1 calc R . .
H57H H 0.0534 1.0977 1.0519 0.079 Uiso 1 1 calc R . .
H57I H 0.1024 1.1740 1.0797 0.079 Uiso 1 1 calc R . .
O22 O 0.37247(17) 0.78477(14) 0.94152(5) 0.0240(5) Uani 1 1 d . . .
C221 C 0.3691(4) 0.8719(3) 0.94168(11) 0.0535(13) Uani 1 1 d . . .
H221 H 0.2981 0.8709 0.9466 0.064 Uiso 1 1 calc R . .
C222 C 0.3848(6) 0.9027(3) 0.91190(12) 0.092(2) Uani 1 1 d . . .
H22A H 0.4536 0.9046 0.9059 0.138 Uiso 1 1 calc R . .
H22B H 0.3771 0.9609 0.9132 0.138 Uiso 1 1 calc R . .
H22C H 0.3344 0.8638 0.8961 0.138 Uiso 1 1 calc R . .
C223 C 0.4384(4) 0.9293(3) 0.96857(11) 0.0534(13) Uani 1 1 d . . .
H22D H 0.5086 0.9280 0.9659 0.080 Uiso 1 1 calc R . .
H22E H 0.4160 0.9083 0.9885 0.080 Uiso 1 1 calc R . .
H22F H 0.4356 0.9888 0.9687 0.080 Uiso 1 1 calc R . .
O32 O 0.40214(17) 0.62001(15) 0.93970(5) 0.0224(5) Uani 1 1 d . . .
C321 C 0.4446(2) 0.5497(2) 0.93639(9) 0.0255(8) Uani 1 1 d . . .
H321 H 0.4292 0.5204 0.9143 0.031 Uiso 1 1 calc R . .
C322 C 0.5599(3) 0.5864(2) 0.94255(9) 0.0316(9) Uani 1 1 d . . .
H32D H 0.5873 0.6273 0.9275 0.047 Uiso 1 1 calc R . .
H32E H 0.5908 0.5391 0.9401 0.047 Uiso 1 1 calc R . .
H32F H 0.5758 0.6163 0.9640 0.047 Uiso 1 1 calc R . .
C323 C 0.3970(3) 0.4851(3) 0.95856(13) 0.0535(13) Uani 1 1 d . . .
H32G H 0.4135 0.5126 0.9803 0.080 Uiso 1 1 calc R . .
H32H H 0.4240 0.4355 0.9554 0.080 Uiso 1 1 calc R . .
H32I H 0.3228 0.4652 0.9543 0.080 Uiso 1 1 calc R . .
Ti3 Ti 0.68892(4) 0.99514(4) 0.721639(14) 0.01889(14) Uani 1 1 d . . .
N61 N 0.80809(19) 1.13172(17) 0.72536(6) 0.0163(6) Uani 1 1 d . . .
O61 O 0.72700(17) 1.01347(14) 0.76663(5) 0.0203(5) Uani 1 1 d . . .
C601 C 0.7662(2) 1.1651(2) 0.77901(7) 0.0185(7) Uani 1 1 d . . .
C602 C 0.7152(2) 1.0813(2) 0.78532(8) 0.0195(7) Uani 1 1 d . . .
C603 C 0.6508(2) 1.0670(2) 0.81139(8) 0.0207(7) Uani 1 1 d . . .
C604 C 0.6352(2) 1.1392(2) 0.82784(8) 0.0218(7) Uani 1 1 d . . .
H604 H 0.5939 1.1312 0.8453 0.026 Uiso 1 1 calc R . .
C605 C 0.6769(2) 1.2245(2) 0.82031(8) 0.0196(7) Uani 1 1 d . . .
C606 C 0.6512(2) 1.2952(2) 0.83692(8) 0.0207(7) Uani 1 1 d . . .
H606 H 0.6066 1.2844 0.8535 0.025 Uiso 1 1 calc R . .
C607 C 0.6888(2) 1.3786(2) 0.82977(7) 0.0201(7) Uani 1 1 d . . .
C608 C 0.7551(2) 1.3920(2) 0.80482(8) 0.0216(7) Uani 1 1 d . . .
H608 H 0.7821 1.4489 0.7993 0.026 Uiso 1 1 calc R . .
C609 C 0.7815(2) 1.3251(2) 0.78827(8) 0.0208(7) Uani 1 1 d . . .
H609 H 0.8254 1.3369 0.7715 0.025 Uiso 1 1 calc R . .
C610 C 0.7445(2) 1.2389(2) 0.79575(7) 0.0185(7) Uani 1 1 d . . .
C611 C 0.8386(2) 1.1767(2) 0.75387(7) 0.0184(7) Uani 1 1 d . . .
C612 C 0.8695(2) 1.1527(2) 0.70069(7) 0.0206(7) Uani 1 1 d . . .
H612 H 0.8470 1.1214 0.6805 0.025 Uiso 1 1 calc R . .
C613 C 0.9605(3) 1.2159(2) 0.70395(8) 0.0218(7) Uani 1 1 d . . .
H613 H 0.9970 1.2320 0.6860 0.026 Uiso 1 1 calc R . .
C614 C 1.0005(2) 1.2576(2) 0.73427(8) 0.0207(7) Uani 1 1 d . . .
C615 C 1.0993(3) 1.3200(2) 0.73959(8) 0.0263(8) Uani 1 1 d . . .
H615 H 1.1379 1.3391 0.7223 0.032 Uiso 1 1 calc R . .
C616 C 1.1381(3) 1.3520(2) 0.76991(9) 0.0310(9) Uani 1 1 d . . .
H616 H 1.2038 1.3931 0.7735 0.037 Uiso 1 1 calc R . .
C617 C 1.0808(3) 1.3243(2) 0.79579(8) 0.0271(8) Uani 1 1 d . . .
H617 H 1.1100 1.3442 0.8166 0.032 Uiso 1 1 calc R . .
C618 C 0.9841(2) 1.2691(2) 0.79104(8) 0.0218(7) Uani 1 1 d . . .
H618 H 0.9456 1.2528 0.8086 0.026 Uiso 1 1 calc R . .
C619 C 0.9401(2) 1.2357(2) 0.76005(7) 0.0178(7) Uani 1 1 d . . .
C630 C 0.5983(3) 0.9751(2) 0.81927(8) 0.0260(8) Uani 1 1 d . . .
C631 C 0.5142(3) 0.9285(3) 0.79342(9) 0.0365(9) Uani 1 1 d . . .
H63A H 0.4798 0.8700 0.7983 0.055 Uiso 1 1 calc R . .
H63B H 0.5448 0.9249 0.7731 0.055 Uiso 1 1 calc R . .
H63C H 0.4646 0.9609 0.7923 0.055 Uiso 1 1 calc R . .
C632 C 0.6759(3) 0.9238(3) 0.82196(9) 0.0346(9) Uani 1 1 d . . .
H63D H 0.7310 0.9557 0.8377 0.052 Uiso 1 1 calc R . .
H63E H 0.7044 0.9161 0.8015 0.052 Uiso 1 1 calc R . .
H63F H 0.6416 0.8670 0.8284 0.052 Uiso 1 1 calc R . .
C633 C 0.5479(3) 0.9768(3) 0.85065(9) 0.0346(9) Uani 1 1 d . . .
H63G H 0.5996 1.0074 0.8675 0.052 Uiso 1 1 calc R . .
H63H H 0.5160 0.9174 0.8551 0.052 Uiso 1 1 calc R . .
H63I H 0.4957 1.0067 0.8494 0.052 Uiso 1 1 calc R . .
C670 C 0.6621(3) 1.4556(2) 0.84772(8) 0.0234(8) Uani 1 1 d . . .
C671 C 0.6216(3) 1.5045(2) 0.82408(9) 0.0317(9) Uani 1 1 d . . .
H67A H 0.5593 1.4657 0.8127 0.048 Uiso 1 1 calc R . .
H67B H 0.6733 1.5243 0.8091 0.048 Uiso 1 1 calc R . .
H67C H 0.6065 1.5545 0.8354 0.048 Uiso 1 1 calc R . .
C672 C 0.7599(3) 1.5171(2) 0.86543(9) 0.0340(9) Uani 1 1 d . . .
H67D H 0.7440 1.5663 0.8771 0.051 Uiso 1 1 calc R . .
H67E H 0.8108 1.5381 0.8503 0.051 Uiso 1 1 calc R . .
H67F H 0.7870 1.4859 0.8802 0.051 Uiso 1 1 calc R . .
C673 C 0.5811(3) 1.4272(3) 0.87121(8) 0.0325(9) Uani 1 1 d . . .
H67G H 0.5629 1.4776 0.8808 0.049 Uiso 1 1 calc R . .
H67H H 0.6081 1.4007 0.8876 0.049 Uiso 1 1 calc R . .
H67I H 0.5203 1.3849 0.8603 0.049 Uiso 1 1 calc R . .
N71 N 0.8455(2) 0.96732(18) 0.71798(6) 0.0212(6) Uani 1 1 d . . .
O71 O 0.70572(17) 0.99759(14) 0.67618(5) 0.0209(5) Uani 1 1 d . . .
C701 C 0.7868(2) 0.8881(2) 0.66622(7) 0.0190(7) Uani 1 1 d . . .
C702 C 0.7110(2) 0.9253(2) 0.65859(7) 0.0187(7) Uani 1 1 d . . .
C703 C 0.6388(2) 0.8875(2) 0.63195(7) 0.0197(7) Uani 1 1 d . . .
C704 C 0.6426(3) 0.8095(2) 0.61675(8) 0.0232(8) Uani 1 1 d . . .
H704 H 0.5974 0.7847 0.5987 0.028 Uiso 1 1 calc R . .
C705 C 0.7098(2) 0.7641(2) 0.62639(7) 0.0198(7) Uani 1 1 d . . .
C706 C 0.7029(3) 0.6790(2) 0.61241(8) 0.0220(7) Uani 1 1 d . . .
H706 H 0.6553 0.6540 0.5950 0.026 Uiso 1 1 calc R . .
C707 C 0.7620(3) 0.6315(2) 0.62304(8) 0.0228(7) Uani 1 1 d . . .
C708 C 0.8325(3) 0.6706(2) 0.64909(8) 0.0240(8) Uani 1 1 d . . .
H708 H 0.8730 0.6386 0.6573 0.029 Uiso 1 1 calc R . .
C709 C 0.8438(3) 0.7536(2) 0.66281(8) 0.0236(8) Uani 1 1 d . . .
H709 H 0.8929 0.7779 0.6799 0.028 Uiso 1 1 calc R . .
C710 C 0.7835(2) 0.8038(2) 0.65186(7) 0.0187(7) Uani 1 1 d . . .
C711 C 0.8705(2) 0.9371(2) 0.69004(8) 0.0196(7) Uani 1 1 d . . .
C712 C 0.9224(3) 1.0085(2) 0.74072(8) 0.0262(8) Uani 1 1 d . . .
H712 H 0.9041 1.0235 0.7613 0.031 Uiso 1 1 calc R . .
C713 C 1.0231(3) 1.0286(2) 0.73515(9) 0.0290(9) Uani 1 1 d . . .
H713 H 1.0732 1.0573 0.7516 0.035 Uiso 1 1 calc R . .
C714 C 1.0536(3) 1.0070(2) 0.70489(8) 0.0261(8) Uani 1 1 d . . .
C715 C 1.1562(3) 1.0333(2) 0.69652(10) 0.0320(9) Uani 1 1 d . . .
H715 H 1.2080 1.0685 0.7115 0.038 Uiso 1 1 calc R . .
C716 C 1.1814(3) 1.0088(3) 0.66721(10) 0.0347(9) Uani 1 1 d . . .
H716 H 1.2507 1.0260 0.6621 0.042 Uiso 1 1 calc R . .
C717 C 1.1052(3) 0.9579(3) 0.64444(9) 0.0332(9) Uani 1 1 d . . .
H717 H 1.1236 0.9405 0.6241 0.040 Uiso 1 1 calc R . .
C718 C 1.0047(3) 0.9334(2) 0.65142(8) 0.0255(8) Uani 1 1 d . . .
H718 H 0.9540 0.9004 0.6357 0.031 Uiso 1 1 calc R . .
C719 C 0.9756(3) 0.9568(2) 0.68193(8) 0.0223(7) Uani 1 1 d . . .
C730 C 0.5586(3) 0.9313(2) 0.62219(8) 0.0237(8) Uani 1 1 d . . .
C731 C 0.6118(3) 1.0265(2) 0.61692(9) 0.0302(9) Uani 1 1 d . . .
H73D H 0.5606 1.0529 0.6100 0.045 Uiso 1 1 calc R . .
H73E H 0.6613 1.0277 0.6008 0.045 Uiso 1 1 calc R . .
H73F H 0.6473 1.0590 0.6367 0.045 Uiso 1 1 calc R . .
C732 C 0.4816(3) 0.9276(3) 0.64767(9) 0.0304(9) Uani 1 1 d . . .
H73G H 0.4306 0.9550 0.6413 0.046 Uiso 1 1 calc R . .
H73H H 0.5174 0.9583 0.6676 0.046 Uiso 1 1 calc R . .
H73I H 0.4476 0.8670 0.6503 0.046 Uiso 1 1 calc R . .
C733 C 0.4997(3) 0.8858(3) 0.59095(9) 0.0351(10) Uani 1 1 d . . .
H73J H 0.4633 0.8255 0.5933 0.053 Uiso 1 1 calc R . .
H73K H 0.5477 0.8872 0.5744 0.053 Uiso 1 1 calc R . .
H73L H 0.4505 0.9156 0.5852 0.053 Uiso 1 1 calc R . .
C770 C 0.7486(3) 0.5371(2) 0.60903(8) 0.0256(8) Uani 1 1 d . . .
C771 C 0.6727(3) 0.4770(3) 0.62799(12) 0.0530(13) Uani 1 1 d . . .
H77A H 0.6070 0.4890 0.6266 0.079 Uiso 1 1 calc R . .
H77B H 0.6987 0.4866 0.6500 0.079 Uiso 1 1 calc R . .
H77C H 0.6637 0.4167 0.6195 0.079 Uiso 1 1 calc R . .
C772 C 0.7086(4) 0.5214(3) 0.57456(10) 0.0557(14) Uani 1 1 d . . .
H77D H 0.7045 0.4622 0.5658 0.084 Uiso 1 1 calc R . .
H77E H 0.7550 0.5627 0.5627 0.084 Uiso 1 1 calc R . .
H77F H 0.6406 0.5292 0.5731 0.084 Uiso 1 1 calc R . .
C773 C 0.8503(3) 0.5161(2) 0.61049(10) 0.0369(10) Uani 1 1 d . . .
H77G H 0.8732 0.5183 0.6325 0.055 Uiso 1 1 calc R . .
H77H H 0.9014 0.5586 0.6003 0.055 Uiso 1 1 calc R . .
H77I H 0.8411 0.4580 0.5996 0.055 Uiso 1 1 calc R . .
O23 O 0.62310(17) 0.88258(15) 0.71877(6) 0.0254(5) Uani 1 1 d . . .
C231 C 0.5949(3) 0.7909(2) 0.71203(10) 0.0388(10) Uani 1 1 d . . .
H231 H 0.6063 0.7754 0.6895 0.047 Uiso 1 1 calc R . .
C232 C 0.4832(4) 0.7539(3) 0.71722(11) 0.0572(14) Uani 1 1 d . . .
H23A H 0.4721 0.7655 0.7395 0.086 Uiso 1 1 calc R . .
H23B H 0.4618 0.6913 0.7108 0.086 Uiso 1 1 calc R . .
H23C H 0.4432 0.7809 0.7046 0.086 Uiso 1 1 calc R . .
C233 C 0.6637(4) 0.7576(3) 0.73295(15) 0.0723(17) Uani 1 1 d . . .
H23D H 0.7347 0.7806 0.7277 0.108 Uiso 1 1 calc R . .
H23E H 0.6430 0.6943 0.7295 0.108 Uiso 1 1 calc R . .
H23F H 0.6573 0.7768 0.7551 0.108 Uiso 1 1 calc R . .
O33 O 0.58921(17) 1.04601(15) 0.72419(5) 0.0239(5) Uani 1 1 d . . .
C331 C 0.5438(3) 1.1139(2) 0.72908(9) 0.0299(9) Uani 1 1 d . . .
H331 H 0.5578 1.1396 0.7516 0.036 Uiso 1 1 calc R . .
C332 C 0.5909(3) 1.1839(3) 0.70855(12) 0.0499(12) Uani 1 1 d . . .
H33D H 0.6643 1.2073 0.7141 0.075 Uiso 1 1 calc R . .
H33E H 0.5590 1.2305 0.7120 0.075 Uiso 1 1 calc R . .
H33F H 0.5796 1.1592 0.6864 0.075 Uiso 1 1 calc R . .
C333 C 0.4293(3) 1.0767(3) 0.72241(10) 0.0363(10) Uani 1 1 d . . .
H33G H 0.4146 1.0498 0.7005 0.055 Uiso 1 1 calc R . .
H33H H 0.3975 1.1232 0.7259 0.055 Uiso 1 1 calc R . .
H33I H 0.4020 1.0331 0.7365 0.055 Uiso 1 1 calc R . .
C811 C 0.0991(4) 0.7394(3) 0.60627(12) 0.0541(12) Uani 1 1 d DU . .
H81A H 0.0714 0.6758 0.6014 0.065 Uiso 1 1 calc R . .
H81B H 0.0680 0.7578 0.6253 0.065 Uiso 1 1 calc R . .
C812 C 0.2132(4) 0.7649(4) 0.61209(13) 0.0621(14) Uani 1 1 d DU . .
H81C H 0.2435 0.7459 0.5932 0.093 Uiso 1 1 calc R . .
H81D H 0.2303 0.7374 0.6298 0.093 Uiso 1 1 calc R . .
H81E H 0.2401 0.8279 0.6170 0.093 Uiso 1 1 calc R . .
C813 C -0.0317(3) 0.7584(3) 0.57317(12) 0.0553(13) Uani 1 1 d DU . .
H81F H -0.0658 0.7754 0.5918 0.066 Uiso 1 1 calc R . .
H81G H -0.0604 0.6951 0.5674 0.066 Uiso 1 1 calc R . .
C814 C -0.0507(4) 0.8042(4) 0.54657(16) 0.0816(19) Uani 1 1 d DU . .
H81H H -0.0193 0.8667 0.5520 0.122 Uiso 1 1 calc R . .
H81I H -0.1243 0.7921 0.5423 0.122 Uiso 1 1 calc R . .
H81J H -0.0209 0.7842 0.5278 0.122 Uiso 1 1 calc R . .
O81 O 0.0752(2) 0.7799(2) 0.58061(8) 0.0473(8) Uani 1 1 d DU . .
C821 C 1.0169(4) 0.5468(3) 0.78932(14) 0.0612(14) Uani 1 1 d U . .
H82A H 1.0763 0.5745 0.7776 0.073 Uiso 1 1 calc R . .
H82B H 1.0070 0.4836 0.7868 0.073 Uiso 1 1 calc R . .
C822 C 1.0361(4) 0.5820(4) 0.82350(14) 0.0763(17) Uani 1 1 d U . .
H82C H 1.0443 0.6442 0.8259 0.114 Uiso 1 1 calc R . .
H82D H 1.0984 0.5721 0.8318 0.114 Uiso 1 1 calc R . .
H82E H 0.9782 0.5526 0.8351 0.114 Uiso 1 1 calc R . .
C823 C 0.9014(5) 0.5328(3) 0.74504(12) 0.0696(15) Uani 1 1 d U . .
H82F H 0.8881 0.4693 0.7419 0.084 Uiso 1 1 calc R . .
H82G H 0.9587 0.5593 0.7323 0.084 Uiso 1 1 calc R . .
C824 C 0.8078(5) 0.5553(5) 0.73478(14) 0.098(2) Uani 1 1 d U . .
H82H H 0.7508 0.5275 0.7470 0.147 Uiso 1 1 calc R . .
H82I H 0.7904 0.5348 0.7124 0.147 Uiso 1 1 calc R . .
H82J H 0.8211 0.6182 0.7382 0.147 Uiso 1 1 calc R . .
O82 O 0.9269(2) 0.5641(2) 0.77702(7) 0.0475(8) Uani 1 1 d U . .
C831 C 0.1162(5) 0.1081(4) 0.93318(13) 0.0763(17) Uani 1 1 d U . .
H83A H 0.0677 0.0900 0.9495 0.092 Uiso 1 1 calc R . .
H83B H 0.1512 0.1708 0.9382 0.092 Uiso 1 1 calc R . .
C832 C 0.1925(5) 0.0597(5) 0.93309(14) 0.0869(19) Uani 1 1 d U . .
H83C H 0.1576 -0.0024 0.9283 0.130 Uiso 1 1 calc R . .
H83D H 0.2292 0.0712 0.9538 0.130 Uiso 1 1 calc R . .
H83E H 0.2410 0.0783 0.9171 0.130 Uiso 1 1 calc R . .
C833 C -0.0179(4) 0.1303(4) 0.90232(17) 0.0817(18) Uani 1 1 d U . .
H83F H 0.0099 0.1939 0.9075 0.098 Uiso 1 1 calc R . .
H83G H -0.0677 0.1080 0.9179 0.098 Uiso 1 1 calc R . .
C834 C -0.0687(5) 0.1087(4) 0.8702(2) 0.101(2) Uani 1 1 d U . .
H83H H -0.0197 0.1334 0.8550 0.151 Uiso 1 1 calc R . .
H83I H -0.1263 0.1326 0.8694 0.151 Uiso 1 1 calc R . .
H83J H -0.0936 0.0456 0.8649 0.151 Uiso 1 1 calc R . .
O83 O 0.0622(3) 0.0917(2) 0.90320(9) 0.0626(9) Uani 1 1 d U . .
C841 C 0.1134(5) 0.1859(4) 0.17759(19) 0.089(2) Uani 1 1 d U . .
H84A H 0.1388 0.1424 0.1652 0.107 Uiso 1 1 calc R . .
H84B H 0.1000 0.1675 0.1987 0.107 Uiso 1 1 calc R . .
C842 C 0.1918(5) 0.2705(4) 0.18064(18) 0.091(2) Uani 1 1 d U . .
H84C H 0.2061 0.2883 0.1597 0.137 Uiso 1 1 calc R . .
H84D H 0.2543 0.2663 0.1910 0.137 Uiso 1 1 calc R . .
H84E H 0.1672 0.3135 0.1932 0.137 Uiso 1 1 calc R . .
C843 C -0.0548(5) 0.1117(4) 0.15784(18) 0.090(2) Uani 1 1 d U . .
H84F H -0.0695 0.0884 0.1782 0.108 Uiso 1 1 calc R . .
H84G H -0.0316 0.0695 0.1439 0.108 Uiso 1 1 calc R . .
C844 C -0.1475(5) 0.1208(5) 0.14377(19) 0.112(3) Uani 1 1 d U . .
H84H H -0.1703 0.1630 0.1574 0.168 Uiso 1 1 calc R . .
H84I H -0.2005 0.0647 0.1413 0.168 Uiso 1 1 calc R . .
H84J H -0.1344 0.1408 0.1231 0.168 Uiso 1 1 calc R . .
O84 O 0.0228(3) 0.1892(2) 0.16293(10) 0.0737(11) Uani 1 1 d U . .
C851 C -0.016(3) 0.526(3) 0.4710(6) 0.121(10) Uani 0.222(13) 1 d PDU A 1
H85A H 0.0482 0.5364 0.4599 0.145 Uiso 0.222(13) 1 calc PR A 1
H85B H -0.0331 0.5809 0.4742 0.145 Uiso 0.222(13) 1 calc PR A 1
C852 C -0.100(8) 0.459(6) 0.4510(16) 0.11(2) Uani 0.222(13) 1 d PDU A 1
H85C H -0.0976 0.4009 0.4544 0.169 Uiso 0.222(13) 1 calc PR A 1
H85D H -0.0914 0.4665 0.4288 0.169 Uiso 0.222(13) 1 calc PR A 1
H85E H -0.1661 0.4654 0.4568 0.169 Uiso 0.222(13) 1 calc PR A 1
C853 C 0.086(3) 0.558(2) 0.5182(8) 0.109(10) Uani 0.222(13) 1 d PDU A 1
H85F H 0.0720 0.6142 0.5243 0.130 Uiso 0.222(13) 1 calc PR A 1
H85G H 0.1464 0.5694 0.5056 0.130 Uiso 0.222(13) 1 calc PR A 1
C854 C 0.105(7) 0.520(5) 0.5469(14) 0.105(18) Uani 0.222(13) 1 d PDU A 1
H85H H 0.0416 0.4993 0.5572 0.157 Uiso 0.222(13) 1 calc PR A 1
H85I H 0.1550 0.5645 0.5614 0.157 Uiso 0.222(13) 1 calc PR A 1
H85J H 0.1328 0.4719 0.5410 0.157 Uiso 0.222(13) 1 calc PR A 1
O85 O 0.0000 0.5000 0.5000 0.084(6) Uani 0.44(3) 2 d SPDU A 1
C861 C -0.084(2) 0.507(3) 0.4833(7) 0.109(8) Uani 0.278(13) 1 d PDU A 2
H86A H -0.0796 0.5685 0.4833 0.131 Uiso 0.278(13) 1 calc PR A 2
H86B H -0.1468 0.4789 0.4938 0.131 Uiso 0.278(13) 1 calc PR A 2
C862 C -0.093(5) 0.464(4) 0.4498(8) 0.095(14) Uani 0.278(13) 1 d PDU A 2
H86C H -0.1472 0.4784 0.4379 0.142 Uiso 0.278(13) 1 calc PR A 2
H86D H -0.1106 0.4015 0.4496 0.142 Uiso 0.278(13) 1 calc PR A 2
H86E H -0.0283 0.4858 0.4402 0.142 Uiso 0.278(13) 1 calc PR A 2
C863 C 0.036(2) 0.557(2) 0.5279(6) 0.110(8) Uani 0.278(13) 1 d PDU A 2
H86F H 0.0027 0.5306 0.5461 0.132 Uiso 0.278(13) 1 calc PR A 2
H86G H 0.0184 0.6117 0.5265 0.132 Uiso 0.278(13) 1 calc PR A 2
C864 C 0.148(2) 0.575(3) 0.5320(10) 0.161(15) Uani 0.278(13) 1 d PDU A 2
H86H H 0.1638 0.5343 0.5450 0.241 Uiso 0.278(13) 1 calc PR A 2
H86I H 0.1786 0.6346 0.5424 0.241 Uiso 0.278(13) 1 calc PR A 2
H86J H 0.1761 0.5695 0.5114 0.241 Uiso 0.278(13) 1 calc PR A 2
O86 O 0.0000 0.5000 0.5000 0.104(6) Uani 0.56(3) 2 d SPDU A 2

loop_
_atom_site_aniso_label
_atom_site_aniso_U_11
_atom_site_aniso_U_22
_atom_site_aniso_U_33
_atom_site_aniso_U_23
_atom_site_aniso_U_13
_atom_site_aniso_U_12
Ti1 0.0191(3) 0.0177(3) 0.0175(3) -0.0008(2) -0.0005(2) 0.0047(2)
N1 0.0243(15) 0.0210(15) 0.0160(13) -0.0017(12) -0.0041(11) 0.0089(12)
O1 0.0208(12) 0.0179(12) 0.0182(11) 0.0008(9) -0.0004(9) 0.0063(10)
C1 0.0187(17) 0.0176(16) 0.0163(15) 0.0011(13) -0.0002(13) 0.0034(14)
C2 0.0216(17) 0.0181(17) 0.0150(15) 0.0015(13) 0.0019(13) 0.0029(14)
C3 0.0183(17) 0.0188(17) 0.0191(16) 0.0038(13) -0.0017(13) 0.0054(14)
C4 0.0199(17) 0.0203(17) 0.0152(15) -0.0005(13) -0.0018(13) 0.0041(14)
C5 0.0216(17) 0.0192(17) 0.0137(15) 0.0018(13) -0.0009(13) 0.0042(14)
C6 0.0266(19) 0.0198(17) 0.0208(17) -0.0002(14) -0.0015(14) 0.0047(15)
C7 0.0293(19) 0.0173(17) 0.0242(18) -0.0004(14) -0.0042(15) 0.0054(15)
C8 0.0270(19) 0.0254(19) 0.0229(17) 0.0008(15) -0.0049(14) 0.0127(16)
C9 0.0218(18) 0.0203(17) 0.0231(17) -0.0003(14) -0.0032(14) 0.0057(14)
C10 0.0156(16) 0.0183(17) 0.0232(17) 0.0018(14) -0.0014(13) 0.0024(13)
C11 0.0229(17) 0.0154(16) 0.0178(16) 0.0011(13) -0.0016(13) 0.0070(14)
C12 0.029(2) 0.031(2) 0.0170(16) -0.0036(15) -0.0059(14) 0.0121(16)
C13 0.028(2) 0.028(2) 0.0268(19) -0.0082(16) -0.0125(15) 0.0122(16)
C14 0.0264(19) 0.0181(18) 0.0306(19) -0.0005(15) -0.0068(15) 0.0073(15)
C15 0.0205(19) 0.028(2) 0.044(2) -0.0021(18) -0.0097(17) 0.0041(16)
C16 0.0197(19) 0.027(2) 0.049(2) 0.0087(18) -0.0027(17) 0.0041(16)
C17 0.0257(19) 0.030(2) 0.033(2) 0.0062(16) 0.0060(16) 0.0119(16)
C18 0.0210(18) 0.0245(19) 0.0270(18) 0.0019(15) -0.0008(14) 0.0072(15)
C19 0.0198(17) 0.0158(16) 0.0245(17) 0.0017(14) -0.0025(14) 0.0050(14)
C30 0.0192(17) 0.0243(18) 0.0196(16) 0.0008(14) -0.0021(13) 0.0076(14)
C31 0.0227(19) 0.039(2) 0.0245(18) -0.0022(16) -0.0049(15) 0.0129(17)
C32 0.032(2) 0.030(2) 0.0270(19) 0.0042(16) -0.0036(16) 0.0155(17)
C33 0.032(2) 0.040(2) 0.0225(18) -0.0003(16) -0.0047(15) 0.0195(18)
C70 0.046(2) 0.0232(19) 0.029(2) -0.0016(16) -0.0100(17) 0.0173(18)
C71 0.084(4) 0.041(3) 0.050(3) -0.024(2) -0.029(3) 0.036(3)
C72 0.125(5) 0.026(3) 0.068(4) 0.004(2) 0.010(3) 0.023(3)
C73 0.061(3) 0.055(3) 0.069(3) -0.029(3) -0.015(3) 0.035(3)
N11 0.0188(14) 0.0200(15) 0.0199(14) -0.0004(12) 0.0016(11) 0.0057(12)
O11 0.0265(13) 0.0190(12) 0.0168(11) -0.0011(10) 0.0006(9) 0.0061(10)
C101 0.0178(16) 0.0201(17) 0.0163(16) 0.0002(13) 0.0016(13) 0.0038(14)
C102 0.0191(17) 0.0235(18) 0.0149(15) -0.0003(14) -0.0024(13) 0.0067(14)
C103 0.0206(17) 0.0248(18) 0.0172(16) 0.0021(14) 0.0007(13) 0.0046(15)
C104 0.0235(18) 0.0276(19) 0.0201(17) 0.0000(15) 0.0021(14) 0.0082(16)
C105 0.0198(17) 0.0278(19) 0.0155(16) -0.0029(14) -0.0016(13) 0.0070(15)
C106 0.0265(19) 0.029(2) 0.0183(17) -0.0027(15) 0.0030(14) 0.0117(16)
C107 0.0261(19) 0.028(2) 0.0171(16) -0.0036(15) -0.0037(14) 0.0128(16)
C108 0.0259(19) 0.0223(18) 0.0242(18) 0.0003(15) -0.0026(14) 0.0067(15)
C109 0.0196(17) 0.0232(18) 0.0208(17) -0.0021(14) 0.0027(13) 0.0035(14)
C110 0.0155(16) 0.0229(18) 0.0178(16) -0.0032(14) -0.0019(13) 0.0034(14)
C111 0.0216(17) 0.0192(17) 0.0179(16) 0.0025(13) 0.0020(13) 0.0095(14)
C112 0.0202(17) 0.0194(17) 0.0202(16) 0.0018(14) 0.0012(13) 0.0078(14)
C113 0.0220(18) 0.0273(19) 0.0234(17) -0.0011(15) 0.0020(14) 0.0094(15)
C114 0.0240(19) 0.035(2) 0.0241(18) -0.0041(16) -0.0034(15) 0.0070(17)
C115 0.0198(19) 0.035(2) 0.037(2) -0.0075(18) -0.0043(16) 0.0035(17)
C116 0.0200(18) 0.031(2) 0.0273(19) -0.0010(16) 0.0032(15) 0.0071(16)
C117 0.0223(18) 0.0199(17) 0.0226(17) 0.0004(14) 0.0014(14) 0.0084(15)
C118 0.0271(19) 0.0248(19) 0.0216(17) 0.0014(15) 0.0042(14) 0.0089(16)
C119 0.0252(18) 0.0216(18) 0.0194(17) -0.0010(14) 0.0028(14) 0.0079(15)
C130 0.029(2) 0.027(2) 0.0204(17) 0.0075(15) 0.0043(15) 0.0057(16)
C131 0.040(2) 0.031(2) 0.0266(19) 0.0071(16) 0.0011(17) 0.0114(18)
C132 0.030(2) 0.026(2) 0.034(2) 0.0065(17) 0.0000(16) -0.0024(17)
C133 0.049(3) 0.036(2) 0.024(2) 0.0071(17) 0.0096(18) 0.012(2)
C170 0.039(2) 0.025(2) 0.0242(18) -0.0040(16) -0.0016(16) 0.0154(17)
C171 0.059(3) 0.048(3) 0.037(2) -0.007(2) -0.011(2) 0.032(2)
C172 0.163(6) 0.053(3) 0.049(3) 0.006(3) 0.048(4) 0.061(4)
C173 0.063(3) 0.046(3) 0.076(4) -0.034(3) -0.033(3) 0.029(3)
O21 0.0234(12) 0.0203(12) 0.0236(12) 0.0028(10) 0.0018(10) 0.0072(10)
C211 0.0218(18) 0.0254(19) 0.0230(17) 0.0005(15) -0.0013(14) 0.0085(15)
C212 0.038(2) 0.035(2) 0.035(2) 0.0113(18) 0.0068(18) 0.0172(19)
C213 0.030(2) 0.031(2) 0.036(2) 0.0047(17) 0.0080(17) 0.0136(17)
O31 0.0261(13) 0.0165(12) 0.0240(12) 0.0023(10) 0.0017(10) 0.0047(10)
C311 0.0275(19) 0.0208(18) 0.0258(18) 0.0024(15) 0.0019(15) 0.0072(15)
C312 0.050(3) 0.031(2) 0.028(2) 0.0084(17) 0.0051(18) 0.0122(19)
C313 0.044(2) 0.023(2) 0.029(2) -0.0026(16) 0.0015(17) 0.0037(18)
Ti2 0.0177(3) 0.0163(3) 0.0175(3) -0.0007(2) -0.0018(2) 0.0042(2)
N41 0.0210(14) 0.0197(15) 0.0149(13) 0.0013(11) 0.0004(11) 0.0070(12)
O41 0.0222(12) 0.0176(12) 0.0170(11) 0.0002(9) 0.0001(9) 0.0062(10)
C401 0.0147(16) 0.0199(17) 0.0154(15) -0.0014(13) -0.0027(12) 0.0021(13)
C402 0.0161(16) 0.0190(17) 0.0202(16) -0.0045(13) -0.0049(13) 0.0083(14)
C403 0.0164(16) 0.0176(17) 0.0174(16) -0.0012(13) -0.0017(13) 0.0019(13)
C404 0.0156(16) 0.0236(18) 0.0174(16) -0.0002(14) 0.0013(13) 0.0045(14)
C405 0.0137(16) 0.0201(17) 0.0185(16) -0.0019(13) -0.0012(12) 0.0026(13)
C406 0.0204(17) 0.0236(19) 0.0220(17) -0.0020(14) 0.0005(14) 0.0067(15)
C407 0.0190(17) 0.0205(18) 0.0245(17) -0.0064(14) -0.0089(14) 0.0066(14)
C408 0.0216(18) 0.0181(17) 0.0258(18) 0.0003(14) -0.0010(14) 0.0025(14)
C409 0.0204(17) 0.0209(18) 0.0250(18) 0.0017(14) -0.0006(14) 0.0063(14)
C410 0.0168(16) 0.0186(17) 0.0195(16) -0.0014(13) -0.0041(13) 0.0049(14)
C411 0.0211(17) 0.0139(16) 0.0192(16) 0.0020(13) 0.0002(13) 0.0066(14)
C412 0.0250(18) 0.0175(17) 0.0175(16) 0.0001(13) 0.0019(14) 0.0042(14)
C413 0.0274(19) 0.0204(18) 0.0214(17) -0.0001(14) 0.0063(14) 0.0058(15)
C414 0.0200(17) 0.0188(17) 0.0220(17) 0.0031(14) 0.0034(13) 0.0035(14)
C415 0.0223(18) 0.027(2) 0.0262(18) 0.0020(15) 0.0027(15) 0.0050(16)
C416 0.0157(17) 0.029(2) 0.0299(19) 0.0020(16) 0.0022(14) 0.0001(15)
C417 0.0188(18) 0.030(2) 0.0250(18) -0.0045(15) -0.0045(14) 0.0062(15)
C418 0.0247(18) 0.0272(19) 0.0183(17) -0.0007(14) 0.0012(14) 0.0104(15)
C419 0.0169(16) 0.0187(17) 0.0204(16) 0.0014(14) 0.0005(13) 0.0050(14)
C430 0.0215(17) 0.0218(18) 0.0198(17) 0.0021(14) 0.0023(13) 0.0057(14)
C431 0.0257(19) 0.0233(19) 0.0266(19) 0.0047(15) 0.0036(15) 0.0008(15)
C432 0.029(2) 0.026(2) 0.031(2) 0.0067(16) 0.0000(16) 0.0083(16)
C433 0.032(2) 0.0242(19) 0.0270(19) 0.0073(15) 0.0083(16) 0.0062(16)
C470 0.037(2) 0.0218(19) 0.0274(19) -0.0052(15) -0.0047(16) 0.0144(17)
C471 0.045(2) 0.032(2) 0.038(2) 0.0039(18) -0.0006(19) 0.020(2)
C472 0.087(4) 0.042(3) 0.033(2) -0.003(2) 0.017(2) 0.038(3)
C473 0.052(3) 0.036(2) 0.065(3) -0.026(2) -0.025(2) 0.020(2)
N51 0.0206(15) 0.0187(15) 0.0213(14) -0.0015(12) -0.0024(11) 0.0056(12)
O51 0.0223(12) 0.0166(12) 0.0181(11) 0.0001(9) -0.0025(9) 0.0053(10)
C501 0.0186(17) 0.0180(17) 0.0180(16) 0.0000(13) -0.0017(13) 0.0035(14)
C502 0.0215(17) 0.0154(16) 0.0178(16) 0.0003(13) 0.0006(13) 0.0050(14)
C503 0.0189(17) 0.0222(18) 0.0179(16) 0.0021(14) -0.0023(13) 0.0061(14)
C504 0.0242(18) 0.0209(18) 0.0204(17) -0.0020(14) -0.0060(14) 0.0065(15)
C505 0.0212(17) 0.0189(17) 0.0211(17) -0.0006(14) -0.0023(13) 0.0052(14)
C506 0.0285(19) 0.0215(18) 0.0221(17) -0.0057(15) -0.0097(15) 0.0066(15)
C507 0.030(2) 0.0180(17) 0.0277(19) 0.0009(15) -0.0014(15) 0.0067(15)
C508 0.0297(19) 0.0208(18) 0.0255(18) 0.0007(15) -0.0050(15) 0.0118(16)
C509 0.0226(18) 0.0213(18) 0.0259(18) -0.0009(15) -0.0069(14) 0.0046(15)
C510 0.0212(17) 0.0201(17) 0.0176(16) 0.0011(14) -0.0016(13) 0.0063(14)
C511 0.0186(16) 0.0174(16) 0.0197(16) -0.0001(13) -0.0034(13) 0.0076(14)
C512 0.0255(18) 0.0234(18) 0.0188(17) -0.0019(14) -0.0046(14) 0.0098(15)
C513 0.0255(19) 0.0265(19) 0.0242(18) -0.0056(15) -0.0097(15) 0.0091(16)
C514 0.0207(18) 0.0209(18) 0.0297(19) -0.0021(15) -0.0059(14) 0.0104(15)
C515 0.0221(19) 0.031(2) 0.034(2) 0.0022(17) -0.0069(16) 0.0050(16)
C516 0.0192(19) 0.042(2) 0.038(2) 0.0114(19) 0.0009(16) 0.0064(17)
C517 0.0218(19) 0.037(2) 0.034(2) 0.0036(17) -0.0004(16) 0.0090(17)
C518 0.0262(19) 0.0261(19) 0.0225(18) 0.0012(15) -0.0034(14) 0.0096(16)
C519 0.0211(17) 0.0155(16) 0.0218(17) 0.0012(13) -0.0047(13) 0.0065(14)
C530 0.0225(18) 0.0273(19) 0.0193(17) -0.0011(14) -0.0055(14) 0.0113(15)
C531 0.033(2) 0.029(2) 0.0289(19) 0.0049(16) -0.0030(16) 0.0163(17)
C532 0.0225(19) 0.040(2) 0.0270(19) -0.0004(17) -0.0029(15) 0.0125(17)
C533 0.032(2) 0.038(2) 0.0276(19) -0.0028(17) -0.0129(16) 0.0170(18)
C570 0.043(2) 0.0220(19) 0.036(2) -0.0057(17) -0.0096(18) 0.0153(18)
C571 0.103(4) 0.022(2) 0.071(4) 0.002(2) 0.007(3) 0.012(3)
C572 0.074(3) 0.042(3) 0.062(3) -0.033(2) -0.036(3) 0.034(3)
C573 0.053(3) 0.043(3) 0.063(3) -0.022(2) -0.008(2) 0.026(2)
O22 0.0257(13) 0.0163(12) 0.0258(13) -0.0005(10) -0.0032(10) 0.0014(10)
C221 0.088(4) 0.019(2) 0.042(3) 0.0080(19) -0.009(2) -0.003(2)
C222 0.185(7) 0.035(3) 0.048(3) 0.001(3) -0.029(4) 0.027(4)
C223 0.081(4) 0.024(2) 0.043(3) 0.0009(19) -0.018(2) -0.001(2)
O32 0.0211(12) 0.0236(13) 0.0226(12) 0.0007(10) -0.0004(10) 0.0077(10)
C321 0.0184(17) 0.0258(19) 0.034(2) -0.0026(16) -0.0018(15) 0.0123(15)
C322 0.0235(19) 0.032(2) 0.040(2) 0.0000(18) -0.0008(16) 0.0115(17)
C323 0.037(2) 0.041(3) 0.096(4) 0.037(3) 0.017(2) 0.021(2)
Ti3 0.0184(3) 0.0160(3) 0.0205(3) -0.0008(2) -0.0016(2) 0.0037(2)
N61 0.0188(14) 0.0146(13) 0.0157(13) 0.0015(11) -0.0008(11) 0.0055(11)
O61 0.0241(12) 0.0175(12) 0.0180(11) -0.0003(9) -0.0002(9) 0.0051(10)
C601 0.0152(16) 0.0189(17) 0.0201(16) -0.0014(14) -0.0019(13) 0.0048(13)
C602 0.0189(17) 0.0175(17) 0.0208(16) -0.0009(14) -0.0043(13) 0.0050(14)
C603 0.0186(17) 0.0221(18) 0.0201(17) 0.0019(14) -0.0020(13) 0.0046(14)
C604 0.0201(17) 0.0255(19) 0.0182(16) 0.0040(14) 0.0021(13) 0.0039(15)
C605 0.0151(16) 0.0202(17) 0.0206(17) -0.0003(14) -0.0030(13) 0.0020(14)
C606 0.0176(17) 0.0255(18) 0.0195(16) 0.0007(14) 0.0009(13) 0.0076(14)
C607 0.0168(16) 0.0252(18) 0.0170(16) -0.0006(14) -0.0005(13) 0.0057(14)
C608 0.0200(17) 0.0192(17) 0.0248(18) 0.0017(14) -0.0012(14) 0.0052(14)
C609 0.0203(17) 0.0240(18) 0.0184(16) 0.0049(14) 0.0035(13) 0.0062(14)
C610 0.0171(16) 0.0188(17) 0.0185(16) -0.0003(13) -0.0028(13) 0.0049(14)
C611 0.0216(17) 0.0164(16) 0.0178(16) 0.0016(13) -0.0002(13) 0.0072(14)
C612 0.0252(18) 0.0207(17) 0.0164(16) -0.0009(14) 0.0003(13) 0.0089(15)
C613 0.0221(18) 0.0211(18) 0.0209(17) 0.0003(14) 0.0041(14) 0.0050(14)
C614 0.0195(17) 0.0190(17) 0.0234(17) -0.0003(14) 0.0001(14) 0.0064(14)
C615 0.0241(19) 0.028(2) 0.0251(18) 0.0020(15) 0.0045(15) 0.0048(16)
C616 0.0194(18) 0.032(2) 0.035(2) -0.0063(17) -0.0035(15) 0.0014(16)
C617 0.0200(18) 0.034(2) 0.0233(18) -0.0058(16) -0.0035(14) 0.0060(16)
C618 0.0192(17) 0.0242(18) 0.0211(17) -0.0010(14) -0.0002(14) 0.0067(15)
C619 0.0185(16) 0.0146(16) 0.0205(16) 0.0014(13) 0.0014(13) 0.0054(13)
C630 0.029(2) 0.0233(19) 0.0246(18) 0.0058(15) 0.0059(15) 0.0049(16)
C631 0.035(2) 0.028(2) 0.039(2) 0.0056(18) 0.0040(18) -0.0039(17)
C632 0.043(2) 0.030(2) 0.034(2) 0.0137(17) 0.0088(18) 0.0125(19)
C633 0.039(2) 0.027(2) 0.036(2) 0.0082(17) 0.0097(18) 0.0044(18)
C670 0.0229(18) 0.0241(18) 0.0232(17) -0.0039(15) -0.0045(14) 0.0098(15)
C671 0.034(2) 0.033(2) 0.031(2) -0.0014(17) -0.0018(16) 0.0173(18)
C672 0.034(2) 0.029(2) 0.036(2) -0.0084(17) -0.0079(17) 0.0110(18)
C673 0.038(2) 0.037(2) 0.0261(19) -0.0037(17) 0.0039(16) 0.0188(19)
N71 0.0236(15) 0.0178(14) 0.0212(14) -0.0008(12) -0.0044(12) 0.0062(12)
O71 0.0228(12) 0.0169(12) 0.0222(12) -0.0016(10) -0.0023(10) 0.0065(10)
C701 0.0157(16) 0.0188(17) 0.0205(16) 0.0016(14) -0.0025(13) 0.0026(13)
C702 0.0217(17) 0.0157(16) 0.0170(16) 0.0012(13) -0.0003(13) 0.0035(14)
C703 0.0187(17) 0.0204(17) 0.0200(16) 0.0044(14) -0.0020(13) 0.0052(14)
C704 0.0247(18) 0.0243(18) 0.0184(16) -0.0040(14) -0.0068(14) 0.0071(15)
C705 0.0202(17) 0.0186(17) 0.0200(16) 0.0015(14) -0.0023(13) 0.0055(14)
C706 0.0240(18) 0.0210(18) 0.0191(16) -0.0016(14) -0.0014(14) 0.0054(15)
C707 0.0235(18) 0.0211(18) 0.0224(17) 0.0003(14) -0.0017(14) 0.0057(15)
C708 0.0224(18) 0.0216(18) 0.0285(18) 0.0017(15) -0.0032(14) 0.0085(15)
C709 0.0228(18) 0.0259(19) 0.0219(17) -0.0027(15) -0.0066(14) 0.0097(15)
C710 0.0179(16) 0.0173(16) 0.0190(16) -0.0009(13) 0.0003(13) 0.0033(13)
C711 0.0193(17) 0.0155(16) 0.0231(17) 0.0022(14) -0.0046(13) 0.0047(14)
C712 0.030(2) 0.0230(19) 0.0249(18) -0.0052(15) -0.0116(15) 0.0114(16)
C713 0.029(2) 0.026(2) 0.031(2) -0.0038(16) -0.0146(16) 0.0101(16)
C714 0.0226(18) 0.0237(19) 0.032(2) 0.0005(16) -0.0068(15) 0.0084(15)
C715 0.0220(19) 0.026(2) 0.045(2) 0.0042(17) -0.0088(17) 0.0023(16)
C716 0.0220(19) 0.037(2) 0.047(2) 0.0167(19) 0.0040(17) 0.0070(17)
C717 0.031(2) 0.038(2) 0.037(2) 0.0102(18) 0.0064(17) 0.0159(18)
C718 0.0248(19) 0.0249(19) 0.0284(19) 0.0048(15) -0.0029(15) 0.0096(16)
C719 0.0215(18) 0.0199(17) 0.0264(18) 0.0028(14) -0.0028(14) 0.0080(14)
C730 0.0215(18) 0.0275(19) 0.0221(17) -0.0018(15) -0.0062(14) 0.0100(15)
C731 0.037(2) 0.031(2) 0.0292(19) 0.0086(16) -0.0009(16) 0.0189(18)
C732 0.0216(19) 0.035(2) 0.034(2) -0.0029(17) -0.0057(16) 0.0116(17)
C733 0.042(2) 0.040(2) 0.028(2) -0.0067(18) -0.0140(17) 0.025(2)
C770 0.0291(19) 0.0183(18) 0.0293(19) -0.0029(15) -0.0042(15) 0.0094(15)
C771 0.051(3) 0.022(2) 0.084(4) 0.002(2) 0.026(3) 0.005(2)
C772 0.089(4) 0.036(3) 0.046(3) -0.019(2) -0.028(3) 0.036(3)
C773 0.030(2) 0.023(2) 0.056(3) -0.0008(19) 0.0032(19) 0.0083(17)
O23 0.0254(13) 0.0175(12) 0.0288(13) -0.0016(10) -0.0021(10) 0.0011(10)
C231 0.050(3) 0.0177(19) 0.043(2) 0.0006(17) 0.015(2) 0.0011(18)
C232 0.058(3) 0.043(3) 0.044(3) -0.008(2) 0.007(2) -0.020(2)
C233 0.079(4) 0.050(3) 0.105(5) 0.041(3) 0.024(3) 0.033(3)
O33 0.0212(12) 0.0223(13) 0.0272(13) -0.0009(10) -0.0006(10) 0.0065(10)
C331 0.0224(19) 0.032(2) 0.036(2) -0.0031(17) -0.0019(16) 0.0123(17)
C332 0.030(2) 0.041(3) 0.086(4) 0.027(3) 0.001(2) 0.016(2)
C333 0.023(2) 0.042(2) 0.043(2) -0.0075(19) -0.0036(17) 0.0129(18)
C811 0.051(3) 0.050(3) 0.057(3) 0.012(2) 0.011(2) 0.005(2)
C812 0.051(3) 0.065(4) 0.072(4) 0.021(3) 0.007(3) 0.015(3)
C813 0.037(2) 0.046(3) 0.075(3) 0.000(2) 0.005(2) 0.002(2)
C814 0.041(3) 0.068(4) 0.138(6) 0.040(4) -0.008(3) 0.011(3)
O81 0.0321(16) 0.0443(18) 0.063(2) 0.0137(16) 0.0083(14) 0.0041(14)
C821 0.042(3) 0.049(3) 0.098(4) 0.028(3) 0.030(3) 0.013(2)
C822 0.044(3) 0.100(5) 0.085(4) 0.030(4) -0.009(3) 0.017(3)
C823 0.103(4) 0.044(3) 0.044(3) 0.002(2) 0.022(3) -0.007(3)
C824 0.105(5) 0.118(6) 0.046(3) 0.021(4) -0.015(3) -0.009(4)
O82 0.0490(18) 0.0440(18) 0.0474(18) 0.0048(15) 0.0082(14) 0.0103(15)
C831 0.091(4) 0.063(4) 0.060(3) -0.009(3) 0.030(3) 0.003(3)
C832 0.088(5) 0.111(6) 0.062(4) 0.018(4) 0.019(3) 0.025(4)
C833 0.059(3) 0.042(3) 0.142(6) 0.009(3) 0.046(3) 0.009(3)
C834 0.060(4) 0.055(4) 0.186(7) 0.001(5) -0.006(4) 0.020(3)
O83 0.059(2) 0.044(2) 0.084(3) 0.0076(19) 0.0307(19) 0.0125(17)
C841 0.067(4) 0.062(4) 0.139(6) 0.011(4) -0.003(4) 0.022(3)
C842 0.078(4) 0.065(4) 0.123(6) 0.008(4) -0.012(4) 0.015(3)
C843 0.068(4) 0.055(4) 0.142(6) -0.009(4) 0.010(4) 0.019(3)
C844 0.091(5) 0.085(5) 0.152(7) -0.036(5) -0.039(5) 0.037(4)
O84 0.068(2) 0.050(2) 0.105(3) -0.003(2) -0.009(2) 0.0248(19)
C851 0.122(19) 0.114(18) 0.124(16) 0.031(14) -0.026(15) 0.028(17)
C852 0.12(4) 0.12(4) 0.10(2) -0.02(3) -0.01(2) 0.05(3)
C853 0.103(18) 0.098(17) 0.132(18) 0.006(15) -0.025(14) 0.046(16)
C854 0.09(3) 0.12(4) 0.13(3) 0.00(2) -0.02(2) 0.06(3)
O85 0.087(11) 0.081(11) 0.106(11) 0.001(10) -0.007(10) 0.064(9)
C861 0.105(15) 0.120(17) 0.113(15) 0.000(14) 0.002(11) 0.056(15)
C862 0.10(3) 0.06(2) 0.124(17) -0.017(19) -0.021(18) 0.03(2)
C863 0.133(16) 0.097(15) 0.113(16) -0.020(12) -0.006(13) 0.068(15)
C864 0.135(18) 0.14(3) 0.19(4) 0.00(3) -0.07(2) 0.03(2)
O86 0.100(11) 0.101(12) 0.108(11) -0.006(10) -0.011(10) 0.034(10)

loop_
_atom_type_symbol
_atom_type_description
_atom_type_scat_dispersion_real
_atom_type_scat_dispersion_imag
_atom_type_scat_source
C C 0.0033 0.0016 'International Tables Vol C Tables 4.2.6.8 and 6.1.1.4'
H H 0.0000 0.0000 'International Tables Vol C Tables 4.2.6.8 and 6.1.1.4'
N N 0.0061 0.0033 'International Tables Vol C Tables 4.2.6.8 and 6.1.1.4'
O O 0.0106 0.0060 'International Tables Vol C Tables 4.2.6.8 and 6.1.1.4'
Ti Ti 0.2776 0.4457 'International Tables Vol C Tables 4.2.6.8 and 6.1.1.4'

loop_
_geom_angle_atom_site_label_1
_geom_angle_atom_site_label_2
_geom_angle_atom_site_label_3
_geom_angle
_geom_angle_site_symmetry_1
_geom_angle_site_symmetry_3
_geom_angle_publ_flag
O21 Ti1 O31 103.77(11) . . ?
O21 Ti1 O1 95.40(10) . . ?
O31 Ti1 O1 97.03(10) . . ?
O21 Ti1 O11 96.47(10) . . ?
O31 Ti1 O11 97.31(10) . . ?
O1 Ti1 O11 158.64(10) . . ?
O21 Ti1 N1 167.12(11) . . ?
O31 Ti1 N1 88.67(10) . . ?
O1 Ti1 N1 79.52(9) . . ?
O11 Ti1 N1 85.07(9) . . ?
O21 Ti1 N11 91.88(10) . . ?
O31 Ti1 N11 164.34(10) . . ?
O1 Ti1 N11 81.20(9) . . ?
O11 Ti1 N11 80.71(10) . . ?
N1 Ti1 N11 75.70(10) . . ?
C11 N1 C12 118.6(3) . . ?
C11 N1 Ti1 121.3(2) . . ?
C12 N1 Ti1 115.5(2) . . ?
C2 O1 Ti1 123.6(2) . . ?
C2 C1 C10 120.0(3) . . ?
C2 C1 C11 119.2(3) . . ?
C10 C1 C11 120.7(3) . . ?
O1 C2 C1 120.0(3) . . ?
O1 C2 C3 119.2(3) . . ?
C1 C2 C3 120.7(3) . . ?
C4 C3 C2 117.2(3) . . ?
C4 C3 C30 121.9(3) . . ?
C2 C3 C30 120.9(3) . . ?
C3 C4 C5 123.4(3) . . ?
C3 C4 H4 118.3 . . ?
C5 C4 H4 118.3 . . ?
C10 C5 C6 120.2(3) . . ?
C10 C5 C4 118.8(3) . . ?
C6 C5 C4 121.0(3) . . ?
C7 C6 C5 122.5(3) . . ?
C7 C6 H6 118.8 . . ?
C5 C6 H6 118.8 . . ?
C6 C7 C8 117.1(3) . . ?
C6 C7 C70 123.5(3) . . ?
C8 C7 C70 119.4(3) . . ?
C9 C8 C7 121.8(3) . . ?
C9 C8 H8 119.1 . . ?
C7 C8 H8 119.1 . . ?
C8 C9 C10 121.6(3) . . ?
C8 C9 H9 119.2 . . ?
C10 C9 H9 119.2 . . ?
C5 C10 C9 116.7(3) . . ?
C5 C10 C1 118.7(3) . . ?
C9 C10 C1 124.5(3) . . ?
N1 C11 C19 121.2(3) . . ?
N1 C11 C1 117.9(3) . . ?
C19 C11 C1 120.7(3) . . ?
C13 C12 N1 123.3(3) . . ?
C13 C12 H12 118.4 . . ?
N1 C12 H12 118.4 . . ?
C12 C13 C14 119.9(3) . . ?
C12 C13 H13 120.1 . . ?
C14 C13 H13 120.1 . . ?
C13 C14 C19 118.1(3) . . ?
C13 C14 C15 122.2(3) . . ?
C19 C14 C15 119.7(3) . . ?
C16 C15 C14 120.8(3) . . ?
C16 C15 H15 119.6 . . ?
C14 C15 H15 119.6 . . ?
C15 C16 C17 119.8(3) . . ?
C15 C16 H16 120.1 . . ?
C17 C16 H16 120.1 . . ?
C18 C17 C16 121.2(3) . . ?
C18 C17 H17 119.4 . . ?
C16 C17 H17 119.4 . . ?
C17 C18 C19 120.6(3) . . ?
C17 C18 H18 119.7 . . ?
C19 C18 H18 119.7 . . ?
C14 C19 C18 118.0(3) . . ?
C14 C19 C11 118.4(3) . . ?
C18 C19 C11 123.5(3) . . ?
C33 C30 C32 106.9(3) . . ?
C33 C30 C31 107.7(3) . . ?
C32 C30 C31 110.3(3) . . ?
C33 C30 C3 111.8(3) . . ?
C32 C30 C3 110.7(3) . . ?
C31 C30 C3 109.5(3) . . ?
C30 C31 H31A 109.5 . . ?
C30 C31 H31B 109.5 . . ?
H31A C31 H31B 109.5 . . ?
C30 C31 H31C 109.5 . . ?
H31A C31 H31C 109.5 . . ?
H31B C31 H31C 109.5 . . ?
C30 C32 H32A 109.5 . . ?
C30 C32 H32B 109.5 . . ?
H32A C32 H32B 109.5 . . ?
C30 C32 H32C 109.5 . . ?
H32A C32 H32C 109.5 . . ?
H32B C32 H32C 109.5 . . ?
C30 C33 H33A 109.5 . . ?
C30 C33 H33B 109.5 . . ?
H33A C33 H33B 109.5 . . ?
C30 C33 H33C 109.5 . . ?
H33A C33 H33C 109.5 . . ?
H33B C33 H33C 109.5 . . ?
C71 C70 C72 108.8(4) . . ?
C71 C70 C73 108.4(4) . . ?
C72 C70 C73 109.8(4) . . ?
C71 C70 C7 111.9(3) . . ?
C72 C70 C7 107.6(3) . . ?
C73 C70 C7 110.3(3) . . ?
C70 C71 H71A 109.5 . . ?
C70 C71 H71B 109.5 . . ?
H71A C71 H71B 109.5 . . ?
C70 C71 H71C 109.5 . . ?
H71A C71 H71C 109.5 . . ?
H71B C71 H71C 109.5 . . ?
C70 C72 H72A 109.5 . . ?
C70 C72 H72B 109.5 . . ?
H72A C72 H72B 109.5 . . ?
C70 C72 H72C 109.5 . . ?
H72A C72 H72C 109.5 . . ?
H72B C72 H72C 109.5 . . ?
C70 C73 H73A 109.5 . . ?
C70 C73 H73B 109.5 . . ?
H73A C73 H73B 109.5 . . ?
C70 C73 H73C 109.5 . . ?
H73A C73 H73C 109.5 . . ?
H73B C73 H73C 109.5 . . ?
C111 N11 C119 117.6(3) . . ?
C111 N11 Ti1 118.7(2) . . ?
C119 N11 Ti1 119.8(2) . . ?
C102 O11 Ti1 124.4(2) . . ?
C102 C101 C110 121.0(3) . . ?
C102 C101 C111 119.6(3) . . ?
C110 C101 C111 119.4(3) . . ?
O11 C102 C101 119.6(3) . . ?
O11 C102 C103 120.0(3) . . ?
C101 C102 C103 120.4(3) . . ?
C104 C103 C102 116.7(3) . . ?
C104 C103 C130 122.2(3) . . ?
C102 C103 C130 121.1(3) . . ?
C103 C104 C105 123.9(3) . . ?
C103 C104 H104 118.0 . . ?
C105 C104 H104 118.0 . . ?
C104 C105 C110 119.0(3) . . ?
C104 C105 C106 121.9(3) . . ?
C110 C105 C106 119.0(3) . . ?
C107 C106 C105 122.3(3) . . ?
C107 C106 H106 118.8 . . ?
C105 C106 H106 118.8 . . ?
C106 C107 C108 117.7(3) . . ?
C106 C107 C170 123.4(3) . . ?
C108 C107 C170 118.9(3) . . ?
C109 C108 C107 121.8(4) . . ?
C109 C108 H108 119.1 . . ?
C107 C108 H108 119.1 . . ?
C108 C109 C110 121.2(3) . . ?
C108 C109 H109 119.4 . . ?
C110 C109 H109 119.4 . . ?
C105 C110 C109 117.7(3) . . ?
C105 C110 C101 118.0(3) . . ?
C109 C110 C101 124.2(3) . . ?
N11 C111 C112 121.4(3) . . ?
N11 C111 C101 119.2(3) . . ?
C112 C111 C101 119.4(3) . . ?
C117 C112 C113 118.1(3) . . ?
C117 C112 C111 118.8(3) . . ?
C113 C112 C111 123.0(3) . . ?
C114 C113 C112 120.8(3) . . ?
C114 C113 H113 119.6 . . ?
C112 C113 H113 119.6 . . ?
C113 C114 C115 120.4(3) . . ?
C113 C114 H114 119.8 . . ?
C115 C114 H114 119.8 . . ?
C116 C115 C114 120.7(3) . . ?
C116 C115 H115 119.6 . . ?
C114 C115 H115 119.6 . . ?
C115 C116 C117 120.1(3) . . ?
C115 C116 H116 120.0 . . ?
C117 C116 H116 120.0 . . ?
C118 C117 C112 117.1(3) . . ?
C118 C117 C116 123.2(3) . . ?
C112 C117 C116 119.7(3) . . ?
C119 C118 C117 119.9(3) . . ?
C119 C118 H118 120.1 . . ?
C117 C118 H118 120.1 . . ?
C118 C119 N11 123.9(3) . . ?
C118 C119 H119 118.0 . . ?
N11 C119 H119 118.0 . . ?
C103 C130 C132 109.1(3) . . ?
C103 C130 C133 111.5(3) . . ?
C132 C130 C133 107.7(3) . . ?
C103 C130 C131 110.8(3) . . ?
C132 C130 C131 110.5(3) . . ?
C133 C130 C131 107.2(3) . . ?
C130 C131 H13A 109.5 . . ?
C130 C131 H13B 109.5 . . ?
H13A C131 H13B 109.5 . . ?
C130 C131 H13C 109.5 . . ?
H13A C131 H13C 109.5 . . ?
H13B C131 H13C 109.5 . . ?
C130 C132 H13D 109.5 . . ?
C130 C132 H13E 109.5 . . ?
H13D C132 H13E 109.5 . . ?
C130 C132 H13F 109.5 . . ?
H13D C132 H13F 109.5 . . ?
H13E C132 H13F 109.5 . . ?
C130 C133 H13G 109.5 . . ?
C130 C133 H13H 109.5 . . ?
H13G C133 H13H 109.5 . . ?
C130 C133 H13I 109.5 . . ?
H13G C133 H13I 109.5 . . ?
H13H C133 H13I 109.5 . . ?
C171 C170 C172 109.0(4) . . ?
C171 C170 C173 108.7(4) . . ?
C172 C170 C173 108.7(4) . . ?
C171 C170 C107 110.6(3) . . ?
C172 C170 C107 111.6(3) . . ?
C173 C170 C107 108.2(3) . . ?
C170 C171 H17A 109.5 . . ?
C170 C171 H17B 109.5 . . ?
H17A C171 H17B 109.5 . . ?
C170 C171 H17C 109.5 . . ?
H17A C171 H17C 109.5 . . ?
H17B C171 H17C 109.5 . . ?
C170 C172 H17D 109.5 . . ?
C170 C172 H17E 109.5 . . ?
H17D C172 H17E 109.5 . . ?
C170 C172 H17F 109.5 . . ?
H17D C172 H17F 109.5 . . ?
H17E C172 H17F 109.5 . . ?
C170 C173 H17G 109.5 . . ?
C170 C173 H17H 109.5 . . ?
H17G C173 H17H 109.5 . . ?
C170 C173 H17I 109.5 . . ?
H17G C173 H17I 109.5 . . ?
H17H C173 H17I 109.5 . . ?
C211 O21 Ti1 160.9(2) . . ?
O21 C211 C212 110.4(3) . . ?
O21 C211 C213 108.9(3) . . ?
C212 C211 C213 112.2(3) . . ?
O21 C211 H211 108.4 . . ?
C212 C211 H211 108.4 . . ?
C213 C211 H211 108.4 . . ?
C211 C212 H21A 109.5 . . ?
C211 C212 H21B 109.5 . . ?
H21A C212 H21B 109.5 . . ?
C211 C212 H21C 109.5 . . ?
H21A C212 H21C 109.5 . . ?
H21B C212 H21C 109.5 . . ?
C211 C213 H21D 109.5 . . ?
C211 C213 H21E 109.5 . . ?
H21D C213 H21E 109.5 . . ?
C211 C213 H21F 109.5 . . ?
H21D C213 H21F 109.5 . . ?
H21E C213 H21F 109.5 . . ?
C311 O31 Ti1 148.8(2) . . ?
O31 C311 C312 109.3(3) . . ?
O31 C311 C313 108.7(3) . . ?
C312 C311 C313 112.6(3) . . ?
O31 C311 H311 108.7 . . ?
C312 C311 H311 108.7 . . ?
C313 C311 H311 108.7 . . ?
C311 C312 H31D 109.5 . . ?
C311 C312 H31E 109.5 . . ?
H31D C312 H31E 109.5 . . ?
C311 C312 H31F 109.5 . . ?
H31D C312 H31F 109.5 . . ?
H31E C312 H31F 109.5 . . ?
C311 C313 H31G 109.5 . . ?
C311 C313 H31H 109.5 . . ?
H31G C313 H31H 109.5 . . ?
C311 C313 H31I 109.5 . . ?
H31G C313 H31I 109.5 . . ?
H31H C313 H31I 109.5 . . ?
O22 Ti2 O32 104.19(11) . . ?
O22 Ti2 O51 96.82(10) . . ?
O32 Ti2 O51 96.32(10) . . ?
O22 Ti2 O41 97.56(10) . . ?
O32 Ti2 O41 94.98(9) . . ?
O51 Ti2 O41 158.94(10) . . ?
O22 Ti2 N51 89.55(10) . . ?
O32 Ti2 N51 166.21(11) . . ?
O51 Ti2 N51 80.74(9) . . ?
O41 Ti2 N51 84.06(9) . . ?
O22 Ti2 N41 164.88(10) . . ?
O32 Ti2 N41 90.89(10) . . ?
O51 Ti2 N41 82.27(9) . . ?
O41 Ti2 N41 79.84(10) . . ?
N51 Ti2 N41 75.39(10) . . ?
C411 N41 C412 118.4(3) . . ?
C411 N41 Ti2 120.0(2) . . ?
C412 N41 Ti2 119.0(2) . . ?
C402 O41 Ti2 121.8(2) . . ?
C402 C401 C410 120.8(3) . . ?
C402 C401 C411 119.5(3) . . ?
C410 C401 C411 119.7(3) . . ?
O41 C402 C401 119.9(3) . . ?
O41 C402 C403 119.6(3) . . ?
C401 C402 C403 120.5(3) . . ?
C404 C403 C402 116.9(3) . . ?
C404 C403 C430 121.9(3) . . ?
C402 C403 C430 121.2(3) . . ?
C403 C404 C405 124.1(3) . . ?
C403 C404 H404 118.0 . . ?
C405 C404 H404 118.0 . . ?
C404 C405 C410 118.9(3) . . ?
C404 C405 C406 121.5(3) . . ?
C410 C405 C406 119.6(3) . . ?
C407 C406 C405 122.4(3) . . ?
C407 C406 H406 118.8 . . ?
C405 C406 H406 118.8 . . ?
C406 C407 C408 117.3(3) . . ?
C406 C407 C470 123.4(3) . . ?
C408 C407 C470 119.3(3) . . ?
C409 C408 C407 121.7(3) . . ?
C409 C408 H408 119.1 . . ?
C407 C408 H408 119.1 . . ?
C408 C409 C410 121.9(3) . . ?
C408 C409 H409 119.1 . . ?
C410 C409 H409 119.1 . . ?
C409 C410 C405 116.9(3) . . ?
C409 C410 C401 124.9(3) . . ?
C405 C410 C401 118.1(3) . . ?
N41 C411 C419 121.0(3) . . ?
N41 C411 C401 118.7(3) . . ?
C419 C411 C401 120.4(3) . . ?
C413 C412 N41 123.4(3) . . ?
C413 C412 H412 118.3 . . ?
N41 C412 H412 118.3 . . ?
C412 C413 C414 119.9(3) . . ?
C412 C413 H413 120.1 . . ?
C414 C413 H413 120.1 . . ?
C413 C414 C419 117.6(3) . . ?
C413 C414 C415 122.8(3) . . ?
C419 C414 C415 119.5(3) . . ?
C416 C415 C414 120.5(3) . . ?
C416 C415 H415 119.7 . . ?
C414 C415 H415 119.7 . . ?
C415 C416 C417 119.9(3) . . ?
C415 C416 H416 120.0 . . ?
C417 C416 H416 120.0 . . ?
C418 C417 C416 120.9(3) . . ?
C418 C417 H417 119.6 . . ?
C416 C417 H417 119.6 . . ?
C417 C418 C419 120.4(3) . . ?
C417 C418 H418 119.8 . . ?
C419 C418 H418 119.8 . . ?
C414 C419 C418 118.5(3) . . ?
C414 C419 C411 118.5(3) . . ?
C418 C419 C411 123.0(3) . . ?
C403 C430 C431 108.5(3) . . ?
C403 C430 C433 111.6(3) . . ?
C431 C430 C433 107.8(3) . . ?
C403 C430 C432 110.7(3) . . ?
C431 C430 C432 111.2(3) . . ?
C433 C430 C432 106.9(3) . . ?
C430 C431 H43A 109.5 . . ?
C430 C431 H43B 109.5 . . ?
H43A C431 H43B 109.5 . . ?
C430 C431 H43C 109.5 . . ?
H43A C431 H43C 109.5 . . ?
H43B C431 H43C 109.5 . . ?
C430 C432 H43D 109.5 . . ?
C430 C432 H43E 109.5 . . ?
H43D C432 H43E 109.5 . . ?
C430 C432 H43F 109.5 . . ?
H43D C432 H43F 109.5 . . ?
H43E C432 H43F 109.5 . . ?
C430 C433 H43G 109.5 . . ?
C430 C433 H43H 109.5 . . ?
H43G C433 H43H 109.5 . . ?
C430 C433 H43I 109.5 . . ?
H43G C433 H43I 109.5 . . ?
H43H C433 H43I 109.5 . . ?
C472 C470 C407 112.4(3) . . ?
C472 C470 C471 107.8(3) . . ?
C407 C470 C471 110.1(3) . . ?
C472 C470 C473 109.6(3) . . ?
C407 C470 C473 108.0(3) . . ?
C471 C470 C473 108.8(3) . . ?
C470 C471 H47A 109.5 . . ?
C470 C471 H47B 109.5 . . ?
H47A C471 H47B 109.5 . . ?
C470 C471 H47C 109.5 . . ?
H47A C471 H47C 109.5 . . ?
H47B C471 H47C 109.5 . . ?
C470 C472 H47D 109.5 . . ?
C470 C472 H47E 109.5 . . ?
H47D C472 H47E 109.5 . . ?
C470 C472 H47F 109.5 . . ?
H47D C472 H47F 109.5 . . ?
H47E C472 H47F 109.5 . . ?
C470 C473 H47G 109.5 . . ?
C470 C473 H47H 109.5 . . ?
H47G C473 H47H 109.5 . . ?
C470 C473 H47I 109.5 . . ?
H47G C473 H47I 109.5 . . ?
H47H C473 H47I 109.5 . . ?
C511 N51 C512 118.9(3) . . ?
C511 N51 Ti2 119.0(2) . . ?
C512 N51 Ti2 116.87(19) . . ?
C502 O51 Ti2 123.0(2) . . ?
C502 C501 C510 120.3(3) . . ?
C502 C501 C511 119.4(3) . . ?
C510 C501 C511 120.3(3) . . ?
O51 C502 C501 119.4(3) . . ?
O51 C502 C503 119.7(3) . . ?
C501 C502 C503 120.9(3) . . ?
C504 C503 C502 117.3(3) . . ?
C504 C503 C530 121.6(3) . . ?
C502 C503 C530 121.0(3) . . ?
C503 C504 C505 123.1(3) . . ?
C503 C504 H504 118.5 . . ?
C505 C504 H504 118.5 . . ?
C510 C505 C506 119.6(3) . . ?
C510 C505 C504 119.5(3) . . ?
C506 C505 C504 120.8(3) . . ?
C507 C506 C505 122.2(3) . . ?
C507 C506 H506 118.9 . . ?
C505 C506 H506 118.9 . . ?
C506 C507 C508 117.0(3) . . ?
C506 C507 C570 123.2(3) . . ?
C508 C507 C570 119.8(3) . . ?
C509 C508 C507 122.5(3) . . ?
C509 C508 H508 118.8 . . ?
C507 C508 H508 118.8 . . ?
C508 C509 C510 120.7(3) . . ?
C508 C509 H509 119.6 . . ?
C510 C509 H509 119.6 . . ?
C505 C510 C509 118.0(3) . . ?
C505 C510 C501 118.0(3) . . ?
C509 C510 C501 124.0(3) . . ?
N51 C511 C519 120.7(3) . . ?
N51 C511 C501 118.8(3) . . ?
C519 C511 C501 120.4(3) . . ?
C513 C512 N51 123.4(3) . . ?
C513 C512 H512 118.3 . . ?
N51 C512 H512 118.3 . . ?
C512 C513 C514 119.6(3) . . ?
C512 C513 H513 120.2 . . ?
C514 C513 H513 120.2 . . ?
C513 C514 C515 122.6(3) . . ?
C513 C514 C519 117.8(3) . . ?
C515 C514 C519 119.6(3) . . ?
C516 C515 C514 120.8(3) . . ?
C516 C515 H515 119.6 . . ?
C514 C515 H515 119.6 . . ?
C515 C516 C517 119.9(4) . . ?
C515 C516 H516 120.0 . . ?
C517 C516 H516 120.0 . . ?
C518 C517 C516 121.2(4) . . ?
C518 C517 H517 119.4 . . ?
C516 C517 H517 119.4 . . ?
C517 C518 C519 120.4(3) . . ?
C517 C518 H518 119.8 . . ?
C519 C518 H518 119.8 . . ?
C518 C519 C514 118.0(3) . . ?
C518 C519 C511 123.1(3) . . ?
C514 C519 C511 118.6(3) . . ?
C532 C530 C531 110.6(3) . . ?
C532 C530 C533 107.8(3) . . ?
C531 C530 C533 106.8(3) . . ?
C532 C530 C503 109.6(3) . . ?
C531 C530 C503 110.3(3) . . ?
C533 C530 C503 111.6(3) . . ?
C530 C531 H53A 109.5 . . ?
C530 C531 H53B 109.5 . . ?
H53A C531 H53B 109.5 . . ?
C530 C531 H53C 109.5 . . ?
H53A C531 H53C 109.5 . . ?
H53B C531 H53C 109.5 . . ?
C530 C532 H53D 109.5 . . ?
C530 C532 H53E 109.5 . . ?
H53D C532 H53E 109.5 . . ?
C530 C532 H53F 109.5 . . ?
H53D C532 H53F 109.5 . . ?
H53E C532 H53F 109.5 . . ?
C530 C533 H53G 109.5 . . ?
C530 C533 H53H 109.5 . . ?
H53G C533 H53H 109.5 . . ?
C530 C533 H53I 109.5 . . ?
H53G C533 H53I 109.5 . . ?
H53H C533 H53I 109.5 . . ?
C572 C570 C571 109.4(4) . . ?
C572 C570 C507 112.1(3) . . ?
C571 C570 C507 107.9(3) . . ?
C572 C570 C573 108.5(4) . . ?
C571 C570 C573 109.1(4) . . ?
C507 C570 C573 109.8(3) . . ?
C570 C571 H57A 109.5 . . ?
C570 C571 H57B 109.5 . . ?
H57A C571 H57B 109.5 . . ?
C570 C571 H57C 109.5 . . ?
H57A C571 H57C 109.5 . . ?
H57B C571 H57C 109.5 . . ?
C570 C572 H57D 109.5 . . ?
C570 C572 H57E 109.5 . . ?
H57D C572 H57E 109.5 . . ?
C570 C572 H57F 109.5 . . ?
H57D C572 H57F 109.5 . . ?
H57E C572 H57F 109.5 . . ?
C570 C573 H57G 109.5 . . ?
C570 C573 H57H 109.5 . . ?
H57G C573 H57H 109.5 . . ?
C570 C573 H57I 109.5 . . ?
H57G C573 H57I 109.5 . . ?
H57H C573 H57I 109.5 . . ?
C221 O22 Ti2 148.3(3) . . ?
C222 C221 O22 113.3(4) . . ?
C222 C221 C223 114.7(5) . . ?
O22 C221 C223 109.7(4) . . ?
C222 C221 H221 106.1 . . ?
O22 C221 H221 106.1 . . ?
C223 C221 H221 106.1 . . ?
C221 C222 H22A 109.5 . . ?
C221 C222 H22B 109.5 . . ?
H22A C222 H22B 109.5 . . ?
C221 C222 H22C 109.5 . . ?
H22A C222 H22C 109.5 . . ?
H22B C222 H22C 109.5 . . ?
C221 C223 H22D 109.5 . . ?
C221 C223 H22E 109.5 . . ?
H22D C223 H22E 109.5 . . ?
C221 C223 H22F 109.5 . . ?
H22D C223 H22F 109.5 . . ?
H22E C223 H22F 109.5 . . ?
C321 O32 Ti2 157.2(2) . . ?
O32 C321 C323 109.9(3) . . ?
O32 C321 C322 108.1(3) . . ?
C323 C321 C322 112.4(3) . . ?
O32 C321 H321 108.8 . . ?
C323 C321 H321 108.8 . . ?
C322 C321 H321 108.8 . . ?
C321 C322 H32D 109.5 . . ?
C321 C322 H32E 109.5 . . ?
H32D C322 H32E 109.5 . . ?
C321 C322 H32F 109.5 . . ?
H32D C322 H32F 109.5 . . ?
H32E C322 H32F 109.5 . . ?
C321 C323 H32G 109.5 . . ?
C321 C323 H32H 109.5 . . ?
H32G C323 H32H 109.5 . . ?
C321 C323 H32I 109.5 . . ?
H32G C323 H32I 109.5 . . ?
H32H C323 H32I 109.5 . . ?
O23 Ti3 O33 104.08(11) . . ?
O23 Ti3 O61 97.58(11) . . ?
O33 Ti3 O61 96.01(10) . . ?
O23 Ti3 O71 95.63(10) . . ?
O33 Ti3 O71 97.13(10) . . ?
O61 Ti3 O71 158.49(10) . . ?
O23 Ti3 N61 166.89(10) . . ?
O33 Ti3 N61 89.01(10) . . ?
O61 Ti3 N61 80.12(10) . . ?
O71 Ti3 N61 83.17(9) . . ?
O23 Ti3 N71 91.31(10) . . ?
O33 Ti3 N71 164.55(11) . . ?
O61 Ti3 N71 83.04(9) . . ?
O71 Ti3 N71 79.76(9) . . ?
N61 Ti3 N71 75.62(9) . . ?
C611 N61 C612 118.7(3) . . ?
C611 N61 Ti3 119.0(2) . . ?
C612 N61 Ti3 118.87(19) . . ?
C602 O61 Ti3 121.6(2) . . ?
C602 C601 C610 120.4(3) . . ?
C602 C601 C611 119.1(3) . . ?
C610 C601 C611 120.4(3) . . ?
O61 C602 C601 119.0(3) . . ?
O61 C602 C603 119.9(3) . . ?
C601 C602 C603 121.1(3) . . ?
C604 C603 C602 116.7(3) . . ?
C604 C603 C630 122.0(3) . . ?
C602 C603 C630 121.2(3) . . ?
C603 C604 C605 124.1(3) . . ?
C603 C604 H604 118.0 . . ?
C605 C604 H604 118.0 . . ?
C604 C605 C610 119.0(3) . . ?
C604 C605 C606 120.9(3) . . ?
C610 C605 C606 120.1(3) . . ?
C607 C606 C605 122.4(3) . . ?
C607 C606 H606 118.8 . . ?
C605 C606 H606 118.8 . . ?
C606 C607 C608 117.1(3) . . ?
C606 C607 C670 122.8(3) . . ?
C608 C607 C670 120.2(3) . . ?
C609 C608 C607 122.2(3) . . ?
C609 C608 H608 118.9 . . ?
C607 C608 H608 118.9 . . ?
C608 C609 C610 121.3(3) . . ?
C608 C609 H609 119.3 . . ?
C610 C609 H609 119.3 . . ?
C605 C610 C609 117.0(3) . . ?
C605 C610 C601 118.2(3) . . ?
C609 C610 C601 124.7(3) . . ?
N61 C611 C619 120.9(3) . . ?
N61 C611 C601 119.0(3) . . ?
C619 C611 C601 120.1(3) . . ?
C613 C612 N61 123.2(3) . . ?
C613 C612 H612 118.4 . . ?
N61 C612 H612 118.4 . . ?
C612 C613 C614 119.6(3) . . ?
C612 C613 H613 120.2 . . ?
C614 C613 H613 120.2 . . ?
C619 C614 C613 118.1(3) . . ?
C619 C614 C615 119.5(3) . . ?
C613 C614 C615 122.4(3) . . ?
C616 C615 C614 119.6(3) . . ?
C616 C615 H615 120.2 . . ?
C614 C615 H615 120.2 . . ?
C615 C616 C617 120.6(3) . . ?
C615 C616 H616 119.7 . . ?
C617 C616 H616 119.7 . . ?
C618 C617 C616 120.4(3) . . ?
C618 C617 H617 119.8 . . ?
C616 C617 H617 119.8 . . ?
C617 C618 C619 120.8(3) . . ?
C617 C618 H618 119.6 . . ?
C619 C618 H618 119.6 . . ?
C614 C619 C618 118.7(3) . . ?
C614 C619 C611 118.4(3) . . ?
C618 C619 C611 122.8(3) . . ?
C633 C630 C603 111.6(3) . . ?
C633 C630 C631 107.7(3) . . ?
C603 C630 C631 108.8(3) . . ?
C633 C630 C632 107.3(3) . . ?
C603 C630 C632 111.1(3) . . ?
C631 C630 C632 110.3(3) . . ?
C630 C631 H63A 109.5 . . ?
C630 C631 H63B 109.5 . . ?
H63A C631 H63B 109.5 . . ?
C630 C631 H63C 109.5 . . ?
H63A C631 H63C 109.5 . . ?
H63B C631 H63C 109.5 . . ?
C630 C632 H63D 109.5 . . ?
C630 C632 H63E 109.5 . . ?
H63D C632 H63E 109.5 . . ?
C630 C632 H63F 109.5 . . ?
H63D C632 H63F 109.5 . . ?
H63E C632 H63F 109.5 . . ?
C630 C633 H63G 109.5 . . ?
C630 C633 H63H 109.5 . . ?
H63G C633 H63H 109.5 . . ?
C630 C633 H63I 109.5 . . ?
H63G C633 H63I 109.5 . . ?
H63H C633 H63I 109.5 . . ?
C673 C670 C671 108.4(3) . . ?
C673 C670 C672 109.2(3) . . ?
C671 C670 C672 109.1(3) . . ?
C673 C670 C607 112.4(3) . . ?
C671 C670 C607 109.3(3) . . ?
C672 C670 C607 108.5(3) . . ?
C670 C671 H67A 109.5 . . ?
C670 C671 H67B 109.5 . . ?
H67A C671 H67B 109.5 . . ?
C670 C671 H67C 109.5 . . ?
H67A C671 H67C 109.5 . . ?
H67B C671 H67C 109.5 . . ?
C670 C672 H67D 109.5 . . ?
C670 C672 H67E 109.5 . . ?
H67D C672 H67E 109.5 . . ?
C670 C672 H67F 109.5 . . ?
H67D C672 H67F 109.5 . . ?
H67E C672 H67F 109.5 . . ?
C670 C673 H67G 109.5 . . ?
C670 C673 H67H 109.5 . . ?
H67G C673 H67H 109.5 . . ?
C670 C673 H67I 109.5 . . ?
H67G C673 H67I 109.5 . . ?
H67H C673 H67I 109.5 . . ?
C711 N71 C712 118.6(3) . . ?
C711 N71 Ti3 119.1(2) . . ?
C712 N71 Ti3 118.6(2) . . ?
C702 O71 Ti3 118.8(2) . . ?
C702 C701 C710 120.8(3) . . ?
C702 C701 C711 119.0(3) . . ?
C710 C701 C711 120.3(3) . . ?
O71 C702 C701 119.5(3) . . ?
O71 C702 C703 119.8(3) . . ?
C701 C702 C703 120.7(3) . . ?
C704 C703 C702 116.8(3) . . ?
C704 C703 C730 122.2(3) . . ?
C702 C703 C730 120.9(3) . . ?
C703 C704 C705 123.9(3) . . ?
C703 C704 H704 118.0 . . ?
C705 C704 H704 118.0 . . ?
C704 C705 C706 122.1(3) . . ?
C704 C705 C710 118.7(3) . . ?
C706 C705 C710 119.1(3) . . ?
C707 C706 C705 122.9(3) . . ?
C707 C706 H706 118.5 . . ?
C705 C706 H706 118.5 . . ?
C706 C707 C708 117.3(3) . . ?
C706 C707 C770 122.2(3) . . ?
C708 C707 C770 120.3(3) . . ?
C709 C708 C707 121.8(3) . . ?
C709 C708 H708 119.1 . . ?
C707 C708 H708 119.1 . . ?
C708 C709 C710 121.4(3) . . ?
C708 C709 H709 119.3 . . ?
C710 C709 H709 119.3 . . ?
C709 C710 C705 117.3(3) . . ?
C709 C710 C701 124.3(3) . . ?
C705 C710 C701 118.2(3) . . ?
N71 C711 C719 121.4(3) . . ?
N71 C711 C701 118.3(3) . . ?
C719 C711 C701 120.1(3) . . ?
C713 C712 N71 123.2(3) . . ?
C713 C712 H712 118.4 . . ?
N71 C712 H712 118.4 . . ?
C712 C713 C714 120.2(3) . . ?
C712 C713 H713 119.9 . . ?
C714 C713 H713 119.9 . . ?
C713 C714 C715 123.3(3) . . ?
C713 C714 C719 117.2(3) . . ?
C715 C714 C719 119.4(3) . . ?
C716 C715 C714 120.7(3) . . ?
C716 C715 H715 119.6 . . ?
C714 C715 H715 119.6 . . ?
C715 C716 C717 120.4(4) . . ?
C715 C716 H716 119.8 . . ?
C717 C716 H716 119.8 . . ?
C718 C717 C716 120.5(4) . . ?
C718 C717 H717 119.8 . . ?
C716 C717 H717 119.8 . . ?
C717 C718 C719 120.8(3) . . ?
C717 C718 H718 119.6 . . ?
C719 C718 H718 119.6 . . ?
C718 C719 C714 118.2(3) . . ?
C718 C719 C711 123.1(3) . . ?
C714 C719 C711 118.6(3) . . ?
C732 C730 C733 108.3(3) . . ?
C732 C730 C703 109.7(3) . . ?
C733 C730 C703 111.4(3) . . ?
C732 C730 C731 110.6(3) . . ?
C733 C730 C731 106.6(3) . . ?
C703 C730 C731 110.2(3) . . ?
C730 C731 H73D 109.5 . . ?
C730 C731 H73E 109.5 . . ?
H73D C731 H73E 109.5 . . ?
C730 C731 H73F 109.5 . . ?
H73D C731 H73F 109.5 . . ?
H73E C731 H73F 109.5 . . ?
C730 C732 H73G 109.5 . . ?
C730 C732 H73H 109.5 . . ?
H73G C732 H73H 109.5 . . ?
C730 C732 H73I 109.5 . . ?
H73G C732 H73I 109.5 . . ?
H73H C732 H73I 109.5 . . ?
C730 C733 H73J 109.5 . . ?
C730 C733 H73K 109.5 . . ?
H73J C733 H73K 109.5 . . ?
C730 C733 H73L 109.5 . . ?
H73J C733 H73L 109.5 . . ?
H73K C733 H73L 109.5 . . ?
C771 C770 C772 109.5(4) . . ?
C771 C770 C773 109.1(3) . . ?
C772 C770 C773 107.8(3) . . ?
C771 C770 C707 108.5(3) . . ?
C772 C770 C707 110.8(3) . . ?
C773 C770 C707 111.2(3) . . ?
C770 C771 H77A 109.5 . . ?
C770 C771 H77B 109.5 . . ?
H77A C771 H77B 109.5 . . ?
C770 C771 H77C 109.5 . . ?
H77A C771 H77C 109.5 . . ?
H77B C771 H77C 109.5 . . ?
C770 C772 H77D 109.5 . . ?
C770 C772 H77E 109.5 . . ?
H77D C772 H77E 109.5 . . ?
C770 C772 H77F 109.5 . . ?
H77D C772 H77F 109.5 . . ?
H77E C772 H77F 109.5 . . ?
C770 C773 H77G 109.5 . . ?
C770 C773 H77H 109.5 . . ?
H77G C773 H77H 109.5 . . ?
C770 C773 H77I 109.5 . . ?
H77G C773 H77I 109.5 . . ?
H77H C773 H77I 109.5 . . ?
C231 O23 Ti3 164.0(2) . . ?
O23 C231 C232 109.0(3) . . ?
O23 C231 C233 108.2(4) . . ?
C232 C231 C233 112.8(4) . . ?
O23 C231 H231 108.9 . . ?
C232 C231 H231 108.9 . . ?
C233 C231 H231 108.9 . . ?
C231 C232 H23A 109.5 . . ?
C231 C232 H23B 109.5 . . ?
H23A C232 H23B 109.5 . . ?
C231 C232 H23C 109.5 . . ?
H23A C232 H23C 109.5 . . ?
H23B C232 H23C 109.5 . . ?
C231 C233 H23D 109.5 . . ?
C231 C233 H23E 109.5 . . ?
H23D C233 H23E 109.5 . . ?
C231 C233 H23F 109.5 . . ?
H23D C233 H23F 109.5 . . ?
H23E C233 H23F 109.5 . . ?
C331 O33 Ti3 158.0(2) . . ?
O33 C331 C333 109.1(3) . . ?
O33 C331 C332 109.8(3) . . ?
C333 C331 C332 112.2(3) . . ?
O33 C331 H331 108.6 . . ?
C333 C331 H331 108.6 . . ?
C332 C331 H331 108.6 . . ?
C331 C332 H33D 109.5 . . ?
C331 C332 H33E 109.5 . . ?
H33D C332 H33E 109.5 . . ?
C331 C332 H33F 109.5 . . ?
H33D C332 H33F 109.5 . . ?
H33E C332 H33F 109.5 . . ?
C331 C333 H33G 109.5 . . ?
C331 C333 H33H 109.5 . . ?
H33G C333 H33H 109.5 . . ?
C331 C333 H33I 109.5 . . ?
H33G C333 H33I 109.5 . . ?
H33H C333 H33I 109.5 . . ?
O81 C811 C812 109.0(4) . . ?
O81 C811 H81A 109.9 . . ?
C812 C811 H81A 109.9 . . ?
O81 C811 H81B 109.9 . . ?
C812 C811 H81B 109.9 . . ?
H81A C811 H81B 108.3 . . ?
C811 C812 H81C 109.5 . . ?
C811 C812 H81D 109.5 . . ?
H81C C812 H81D 109.5 . . ?
C811 C812 H81E 109.5 . . ?
H81C C812 H81E 109.5 . . ?
H81D C812 H81E 109.5 . . ?
O81 C813 C814 109.7(4) . . ?
O81 C813 H81F 109.7 . . ?
C814 C813 H81F 109.7 . . ?
O81 C813 H81G 109.7 . . ?
C814 C813 H81G 109.7 . . ?
H81F C813 H81G 108.2 . . ?
C813 C814 H81H 109.5 . . ?
C813 C814 H81I 109.5 . . ?
H81H C814 H81I 109.5 . . ?
C813 C814 H81J 109.5 . . ?
H81H C814 H81J 109.5 . . ?
H81I C814 H81J 109.5 . . ?
C811 O81 C813 112.8(4) . . ?
O82 C821 C822 109.1(4) . . ?
O82 C821 H82A 109.9 . . ?
C822 C821 H82A 109.9 . . ?
O82 C821 H82B 109.9 . . ?
C822 C821 H82B 109.9 . . ?
H82A C821 H82B 108.3 . . ?
C821 C822 H82C 109.5 . . ?
C821 C822 H82D 109.5 . . ?
H82C C822 H82D 109.5 . . ?
C821 C822 H82E 109.5 . . ?
H82C C822 H82E 109.5 . . ?
H82D C822 H82E 109.5 . . ?
O82 C823 C824 109.0(4) . . ?
O82 C823 H82F 109.9 . . ?
C824 C823 H82F 109.9 . . ?
O82 C823 H82G 109.9 . . ?
C824 C823 H82G 109.9 . . ?
H82F C823 H82G 108.3 . . ?
C823 C824 H82H 109.5 . . ?
C823 C824 H82I 109.5 . . ?
H82H C824 H82I 109.5 . . ?
C823 C824 H82J 109.5 . . ?
H82H C824 H82J 109.5 . . ?
H82I C824 H82J 109.5 . . ?
C823 O82 C821 113.7(4) . . ?
O83 C831 C832 110.0(4) . . ?
O83 C831 H83A 109.7 . . ?
C832 C831 H83A 109.7 . . ?
O83 C831 H83B 109.7 . . ?
C832 C831 H83B 109.7 . . ?
H83A C831 H83B 108.2 . . ?
C831 C832 H83C 109.5 . . ?
C831 C832 H83D 109.5 . . ?
H83C C832 H83D 109.5 . . ?
C831 C832 H83E 109.5 . . ?
H83C C832 H83E 109.5 . . ?
H83D C832 H83E 109.5 . . ?
O83 C833 C834 108.3(5) . . ?
O83 C833 H83F 110.0 . . ?
C834 C833 H83F 110.0 . . ?
O83 C833 H83G 110.0 . . ?
C834 C833 H83G 110.0 . . ?
H83F C833 H83G 108.4 . . ?
C833 C834 H83H 109.5 . . ?
C833 C834 H83I 109.5 . . ?
H83H C834 H83I 109.5 . . ?
C833 C834 H83J 109.5 . . ?
H83H C834 H83J 109.5 . . ?
H83I C834 H83J 109.5 . . ?
C833 O83 C831 113.1(4) . . ?
O84 C841 C842 111.3(5) . . ?
O84 C841 H84A 109.4 . . ?
C842 C841 H84A 109.4 . . ?
O84 C841 H84B 109.4 . . ?
C842 C841 H84B 109.4 . . ?
H84A C841 H84B 108.0 . . ?
C841 C842 H84C 109.5 . . ?
C841 C842 H84D 109.5 . . ?
H84C C842 H84D 109.5 . . ?
C841 C842 H84E 109.5 . . ?
H84C C842 H84E 109.5 . . ?
H84D C842 H84E 109.5 . . ?
O84 C843 C844 112.7(6) . . ?
O84 C843 H84F 109.1 . . ?
C844 C843 H84F 109.1 . . ?
O84 C843 H84G 109.1 . . ?
C844 C843 H84G 109.1 . . ?
H84F C843 H84G 107.8 . . ?
C843 C844 H84H 109.5 . . ?
C843 C844 H84I 109.5 . . ?
H84H C844 H84I 109.5 . . ?
C843 C844 H84J 109.5 . . ?
H84H C844 H84J 109.5 . . ?
H84I C844 H84J 109.5 . . ?
C843 O84 C841 115.8(5) . . ?
O85 C851 C852 112(2) . . ?
O85 C851 H85A 109.3 . . ?
C852 C851 H85A 109.3 . . ?
O85 C851 H85B 109.3 . . ?
C852 C851 H85B 109.3 . . ?
H85A C851 H85B 107.9 . . ?
O85 C853 C854 109(3) . . ?
O85 C853 H85F 109.8 . . ?
C854 C853 H85F 109.8 . . ?
O85 C853 H85G 109.8 . . ?
C854 C853 H85G 109.8 . . ?
H85F C853 H85G 108.2 . . ?
C851 O85 C853 113(2) . . ?
O86 C861 C862 112(2) . . ?
O86 C861 H86A 109.2 . . ?
C862 C861 H86A 109.2 . . ?
O86 C861 H86B 109.2 . . ?
C862 C861 H86B 109.2 . . ?
H86A C861 H86B 107.9 . . ?
C861 C862 H86C 109.5 . . ?
C861 C862 H86D 109.5 . . ?
H86C C862 H86D 109.5 . . ?
C861 C862 H86E 109.5 . . ?
H86C C862 H86E 109.5 . . ?
H86D C862 H86E 109.5 . . ?
O86 C863 C864 109(2) . . ?
O86 C863 H86F 110.0 . . ?
C864 C863 H86F 110.0 . . ?
O86 C863 H86G 110.0 . . ?
C864 C863 H86G 110.0 . . ?
H86F C863 H86G 108.4 . . ?
C863 C864 H86H 109.5 . . ?
C863 C864 H86I 109.5 . . ?
H86H C864 H86I 109.5 . . ?
C863 C864 H86J 109.5 . . ?
H86H C864 H86J 109.5 . . ?
H86I C864 H86J 109.5 . . ?
C861 O86 C863 117.9(15) . . ?

loop_
_geom_bond_atom_site_label_1
_geom_bond_atom_site_label_2
_geom_bond_distance
_geom_bond_site_symmetry_2
_geom_bond_publ_flag
Ti1 O21 1.785(2) . ?
Ti1 O31 1.800(2) . ?
Ti1 O1 1.958(2) . ?
Ti1 O11 1.959(2) . ?
Ti1 N1 2.332(3) . ?
Ti1 N11 2.345(3) . ?
N1 C11 1.345(4) . ?
N1 C12 1.383(4) . ?
O1 C2 1.338(4) . ?
C1 C2 1.402(4) . ?
C1 C10 1.435(4) . ?
C1 C11 1.490(4) . ?
C2 C3 1.453(4) . ?
C3 C4 1.375(4) . ?
C3 C30 1.550(4) . ?
C4 C5 1.429(4) . ?
C4 H4 0.9500 . ?
C5 C10 1.422(4) . ?
C5 C6 1.423(4) . ?
C6 C7 1.375(5) . ?
C6 H6 0.9500 . ?
C7 C8 1.430(4) . ?
C7 C70 1.544(4) . ?
C8 C9 1.375(4) . ?
C8 H8 0.9500 . ?
C9 C10 1.428(4) . ?
C9 H9 0.9500 . ?
C11 C19 1.446(5) . ?
C12 C13 1.363(5) . ?
C12 H12 0.9500 . ?
C13 C14 1.408(5) . ?
C13 H13 0.9500 . ?
C14 C19 1.426(4) . ?
C14 C15 1.427(5) . ?
C15 C16 1.361(5) . ?
C15 H15 0.9500 . ?
C16 C17 1.413(5) . ?
C16 H16 0.9500 . ?
C17 C18 1.374(5) . ?
C17 H17 0.9500 . ?
C18 C19 1.425(5) . ?
C18 H18 0.9500 . ?
C30 C33 1.536(4) . ?
C30 C32 1.539(5) . ?
C30 C31 1.541(5) . ?
C31 H31A 0.9800 . ?
C31 H31B 0.9800 . ?
C31 H31C 0.9800 . ?
C32 H32A 0.9800 . ?
C32 H32B 0.9800 . ?
C32 H32C 0.9800 . ?
C33 H33A 0.9800 . ?
C33 H33B 0.9800 . ?
C33 H33C 0.9800 . ?
C70 C71 1.520(5) . ?
C70 C72 1.522(7) . ?
C70 C73 1.537(6) . ?
C71 H71A 0.9800 . ?
C71 H71B 0.9800 . ?
C71 H71C 0.9800 . ?
C72 H72A 0.9800 . ?
C72 H72B 0.9800 . ?
C72 H72C 0.9800 . ?
C73 H73A 0.9800 . ?
C73 H73B 0.9800 . ?
C73 H73C 0.9800 . ?
N11 C111 1.340(4) . ?
N11 C119 1.380(4) . ?
O11 C102 1.345(4) . ?
C101 C102 1.387(5) . ?
C101 C110 1.441(4) . ?
C101 C111 1.478(4) . ?
C102 C103 1.452(5) . ?
C103 C104 1.382(4) . ?
C103 C130 1.533(5) . ?
C104 C105 1.412(5) . ?
C104 H104 0.9500 . ?
C105 C110 1.418(5) . ?
C105 C106 1.435(4) . ?
C106 C107 1.371(5) . ?
C106 H106 0.9500 . ?
C107 C108 1.411(5) . ?
C107 C170 1.547(4) . ?
C108 C109 1.376(4) . ?
C108 H108 0.9500 . ?
C109 C110 1.421(5) . ?
C109 H109 0.9500 . ?
C111 C112 1.442(5) . ?
C112 C117 1.417(5) . ?
C112 C113 1.431(4) . ?
C113 C114 1.364(5) . ?
C113 H113 0.9500 . ?
C114 C115 1.407(5) . ?
C114 H114 0.9500 . ?
C115 C116 1.370(5) . ?
C115 H115 0.9500 . ?
C116 C117 1.420(5) . ?
C116 H116 0.9500 . ?
C117 C118 1.418(4) . ?
C118 C119 1.354(5) . ?
C118 H118 0.9500 . ?
C119 H119 0.9500 . ?
C130 C132 1.536(5) . ?
C130 C133 1.545(5) . ?
C130 C131 1.547(5) . ?
C131 H13A 0.9800 . ?
C131 H13B 0.9800 . ?
C131 H13C 0.9800 . ?
C132 H13D 0.9800 . ?
C132 H13E 0.9800 . ?
C132 H13F 0.9800 . ?
C133 H13G 0.9800 . ?
C133 H13H 0.9800 . ?
C133 H13I 0.9800 . ?
C170 C171 1.512(5) . ?
C170 C172 1.528(6) . ?
C170 C173 1.533(6) . ?
C171 H17A 0.9800 . ?
C171 H17B 0.9800 . ?
C171 H17C 0.9800 . ?
C172 H17D 0.9800 . ?
C172 H17E 0.9800 . ?
C172 H17F 0.9800 . ?
C173 H17G 0.9800 . ?
C173 H17H 0.9800 . ?
C173 H17I 0.9800 . ?
O21 C211 1.419(4) . ?
C211 C212 1.519(5) . ?
C211 C213 1.524(5) . ?
C211 H211 1.0000 . ?
C212 H21A 0.9800 . ?
C212 H21B 0.9800 . ?
C212 H21C 0.9800 . ?
C213 H21D 0.9800 . ?
C213 H21E 0.9800 . ?
C213 H21F 0.9800 . ?
O31 C311 1.427(4) . ?
C311 C312 1.505(5) . ?
C311 C313 1.523(5) . ?
C311 H311 1.0000 . ?
C312 H31D 0.9800 . ?
C312 H31E 0.9800 . ?
C312 H31F 0.9800 . ?
C313 H31G 0.9800 . ?
C313 H31H 0.9800 . ?
C313 H31I 0.9800 . ?
Ti2 O22 1.788(2) . ?
Ti2 O32 1.788(2) . ?
Ti2 O51 1.957(2) . ?
Ti2 O41 1.966(2) . ?
Ti2 N51 2.331(3) . ?
Ti2 N41 2.342(3) . ?
N41 C411 1.342(4) . ?
N41 C412 1.376(4) . ?
O41 C402 1.345(3) . ?
C401 C402 1.394(5) . ?
C401 C410 1.436(4) . ?
C401 C411 1.485(4) . ?
C402 C403 1.448(4) . ?
C403 C404 1.379(4) . ?
C403 C430 1.538(5) . ?
C404 C405 1.410(5) . ?
C404 H404 0.9500 . ?
C405 C410 1.425(4) . ?
C405 C406 1.429(4) . ?
C406 C407 1.374(5) . ?
C406 H406 0.9500 . ?
C407 C408 1.418(5) . ?
C407 C470 1.540(4) . ?
C408 C409 1.377(4) . ?
C408 H408 0.9500 . ?
C409 C410 1.417(5) . ?
C409 H409 0.9500 . ?
C411 C419 1.443(5) . ?
C412 C413 1.359(5) . ?
C412 H412 0.9500 . ?
C413 C414 1.412(4) . ?
C413 H413 0.9500 . ?
C414 C419 1.416(5) . ?
C414 C415 1.422(5) . ?
C415 C416 1.366(5) . ?
C415 H415 0.9500 . ?
C416 C417 1.414(5) . ?
C416 H416 0.9500 . ?
C417 C418 1.370(5) . ?
C417 H417 0.9500 . ?
C418 C419 1.425(4) . ?
C418 H418 0.9500 . ?
C430 C431 1.538(5) . ?
C430 C433 1.541(5) . ?
C430 C432 1.542(5) . ?
C431 H43A 0.9800 . ?
C431 H43B 0.9800 . ?
C431 H43C 0.9800 . ?
C432 H43D 0.9800 . ?
C432 H43E 0.9800 . ?
C432 H43F 0.9800 . ?
C433 H43G 0.9800 . ?
C433 H43H 0.9800 . ?
C433 H43I 0.9800 . ?
C470 C472 1.533(6) . ?
C470 C471 1.540(5) . ?
C470 C473 1.545(5) . ?
C471 H47A 0.9800 . ?
C471 H47B 0.9800 . ?
C471 H47C 0.9800 . ?
C472 H47D 0.9800 . ?
C472 H47E 0.9800 . ?
C472 H47F 0.9800 . ?
C473 H47G 0.9800 . ?
C473 H47H 0.9800 . ?
C473 H47I 0.9800 . ?
N51 C511 1.347(4) . ?
N51 C512 1.382(4) . ?
O51 C502 1.342(3) . ?
C501 C502 1.397(4) . ?
C501 C510 1.446(4) . ?
C501 C511 1.487(4) . ?
C502 C503 1.442(4) . ?
C503 C504 1.377(4) . ?
C503 C530 1.548(4) . ?
C504 C505 1.429(4) . ?
C504 H504 0.9500 . ?
C505 C510 1.411(4) . ?
C505 C506 1.426(4) . ?
C506 C507 1.383(5) . ?
C506 H506 0.9500 . ?
C507 C508 1.419(5) . ?
C507 C570 1.539(5) . ?
C508 C509 1.373(4) . ?
C508 H508 0.9500 . ?
C509 C510 1.424(4) . ?
C509 H509 0.9500 . ?
C511 C519 1.442(5) . ?
C512 C513 1.352(5) . ?
C512 H512 0.9500 . ?
C513 C514 1.416(5) . ?
C513 H513 0.9500 . ?
C514 C515 1.419(5) . ?
C514 C519 1.429(4) . ?
C515 C516 1.361(5) . ?
C515 H515 0.9500 . ?
C516 C517 1.410(5) . ?
C516 H516 0.9500 . ?
C517 C518 1.369(5) . ?
C517 H517 0.9500 . ?
C518 C519 1.427(5) . ?
C518 H518 0.9500 . ?
C530 C532 1.540(5) . ?
C530 C531 1.545(5) . ?
C530 C533 1.546(4) . ?
C531 H53A 0.9800 . ?
C531 H53B 0.9800 . ?
C531 H53C 0.9800 . ?
C532 H53D 0.9800 . ?
C532 H53E 0.9800 . ?
C532 H53F 0.9800 . ?
C533 H53G 0.9800 . ?
C533 H53H 0.9800 . ?
C533 H53I 0.9800 . ?
C570 C572 1.528(5) . ?
C570 C571 1.532(7) . ?
C570 C573 1.538(6) . ?
C571 H57A 0.9800 . ?
C571 H57B 0.9800 . ?
C571 H57C 0.9800 . ?
C572 H57D 0.9800 . ?
C572 H57E 0.9800 . ?
C572 H57F 0.9800 . ?
C573 H57G 0.9800 . ?
C573 H57H 0.9800 . ?
C573 H57I 0.9800 . ?
O22 C221 1.431(5) . ?
C221 C222 1.421(7) . ?
C221 C223 1.513(6) . ?
C221 H221 1.0000 . ?
C222 H22A 0.9800 . ?
C222 H22B 0.9800 . ?
C222 H22C 0.9800 . ?
C223 H22D 0.9800 . ?
C223 H22E 0.9800 . ?
C223 H22F 0.9800 . ?
O32 C321 1.424(4) . ?
C321 C323 1.512(6) . ?
C321 C322 1.524(5) . ?
C321 H321 1.0000 . ?
C322 H32D 0.9800 . ?
C322 H32E 0.9800 . ?
C322 H32F 0.9800 . ?
C323 H32G 0.9800 . ?
C323 H32H 0.9800 . ?
C323 H32I 0.9800 . ?
Ti3 O23 1.779(2) . ?
Ti3 O33 1.796(2) . ?
Ti3 O61 1.951(2) . ?
Ti3 O71 1.972(2) . ?
Ti3 N61 2.329(3) . ?
Ti3 N71 2.329(3) . ?
N61 C611 1.342(4) . ?
N61 C612 1.381(4) . ?
O61 C602 1.345(4) . ?
C601 C602 1.398(5) . ?
C601 C610 1.443(4) . ?
C601 C611 1.477(5) . ?
C602 C603 1.442(5) . ?
C603 C604 1.379(4) . ?
C603 C630 1.538(5) . ?
C604 C605 1.415(5) . ?
C604 H604 0.9500 . ?
C605 C610 1.417(5) . ?
C605 C606 1.425(4) . ?
C606 C607 1.375(5) . ?
C606 H606 0.9500 . ?
C607 C608 1.417(5) . ?
C607 C670 1.541(4) . ?
C608 C609 1.378(4) . ?
C608 H608 0.9500 . ?
C609 C610 1.422(5) . ?
C609 H609 0.9500 . ?
C611 C619 1.442(5) . ?
C612 C613 1.359(5) . ?
C612 H612 0.9500 . ?
C613 C614 1.414(4) . ?
C613 H613 0.9500 . ?
C614 C619 1.414(5) . ?
C614 C615 1.432(5) . ?
C615 C616 1.376(5) . ?
C615 H615 0.9500 . ?
C616 C617 1.415(5) . ?
C616 H616 0.9500 . ?
C617 C618 1.363(5) . ?
C617 H617 0.9500 . ?
C618 C619 1.424(4) . ?
C618 H618 0.9500 . ?
C630 C633 1.532(5) . ?
C630 C631 1.539(5) . ?
C630 C632 1.543(5) . ?
C631 H63A 0.9800 . ?
C631 H63B 0.9800 . ?
C631 H63C 0.9800 . ?
C632 H63D 0.9800 . ?
C632 H63E 0.9800 . ?
C632 H63F 0.9800 . ?
C633 H63G 0.9800 . ?
C633 H63H 0.9800 . ?
C633 H63I 0.9800 . ?
C670 C673 1.526(5) . ?
C670 C671 1.539(5) . ?
C670 C672 1.540(5) . ?
C671 H67A 0.9800 . ?
C671 H67B 0.9800 . ?
C671 H67C 0.9800 . ?
C672 H67D 0.9800 . ?
C672 H67E 0.9800 . ?
C672 H67F 0.9800 . ?
C673 H67G 0.9800 . ?
C673 H67H 0.9800 . ?
C673 H67I 0.9800 . ?
N71 C711 1.338(4) . ?
N71 C712 1.378(4) . ?
O71 C702 1.349(4) . ?
C701 C702 1.395(4) . ?
C701 C710 1.430(4) . ?
C701 C711 1.490(4) . ?
C702 C703 1.446(4) . ?
C703 C704 1.377(4) . ?
C703 C730 1.549(4) . ?
C704 C705 1.418(4) . ?
C704 H704 0.9500 . ?
C705 C706 1.424(4) . ?
C705 C710 1.426(4) . ?
C706 C707 1.373(5) . ?
C706 H706 0.9500 . ?
C707 C708 1.418(5) . ?
C707 C770 1.544(4) . ?
C708 C709 1.376(4) . ?
C708 H708 0.9500 . ?
C709 C710 1.425(4) . ?
C709 H709 0.9500 . ?
C711 C719 1.445(5) . ?
C712 C713 1.360(5) . ?
C712 H712 0.9500 . ?
C713 C714 1.414(5) . ?
C713 H713 0.9500 . ?
C714 C715 1.417(5) . ?
C714 C719 1.427(5) . ?
C715 C716 1.362(5) . ?
C715 H715 0.9500 . ?
C716 C717 1.412(5) . ?
C716 H716 0.9500 . ?
C717 C718 1.371(5) . ?
C717 H717 0.9500 . ?
C718 C719 1.424(5) . ?
C718 H718 0.9500 . ?
C730 C732 1.535(5) . ?
C730 C733 1.539(4) . ?
C730 C731 1.551(5) . ?
C731 H73D 0.9800 . ?
C731 H73E 0.9800 . ?
C731 H73F 0.9800 . ?
C732 H73G 0.9800 . ?
C732 H73H 0.9800 . ?
C732 H73I 0.9800 . ?
C733 H73J 0.9800 . ?
C733 H73K 0.9800 . ?
C733 H73L 0.9800 . ?
C770 C771 1.526(6) . ?
C770 C772 1.529(5) . ?
C770 C773 1.533(5) . ?
C771 H77A 0.9800 . ?
C771 H77B 0.9800 . ?
C771 H77C 0.9800 . ?
C772 H77D 0.9800 . ?
C772 H77E 0.9800 . ?
C772 H77F 0.9800 . ?
C773 H77G 0.9800 . ?
C773 H77H 0.9800 . ?
C773 H77I 0.9800 . ?
O23 C231 1.422(4) . ?
C231 C232 1.508(6) . ?
C231 C233 1.531(7) . ?
C231 H231 1.0000 . ?
C232 H23A 0.9800 . ?
C232 H23B 0.9800 . ?
C232 H23C 0.9800 . ?
C233 H23D 0.9800 . ?
C233 H23E 0.9800 . ?
C233 H23F 0.9800 . ?
O33 C331 1.419(4) . ?
C331 C333 1.517(5) . ?
C331 C332 1.521(6) . ?
C331 H331 1.0000 . ?
C332 H33D 0.9800 . ?
C332 H33E 0.9800 . ?
C332 H33F 0.9800 . ?
C333 H33G 0.9800 . ?
C333 H33H 0.9800 . ?
C333 H33I 0.9800 . ?
C811 O81 1.419(6) . ?
C811 C812 1.505(6) . ?
C811 H81A 0.9900 . ?
C811 H81B 0.9900 . ?
C812 H81C 0.9800 . ?
C812 H81D 0.9800 . ?
C812 H81E 0.9800 . ?
C813 O81 1.424(5) . ?
C813 C814 1.485(7) . ?
C813 H81F 0.9900 . ?
C813 H81G 0.9900 . ?
C814 H81H 0.9800 . ?
C814 H81I 0.9800 . ?
C814 H81J 0.9800 . ?
C821 O82 1.443(5) . ?
C821 C822 1.500(7) . ?
C821 H82A 0.9900 . ?
C821 H82B 0.9900 . ?
C822 H82C 0.9800 . ?
C822 H82D 0.9800 . ?
C822 H82E 0.9800 . ?
C823 O82 1.406(5) . ?
C823 C824 1.502(8) . ?
C823 H82F 0.9900 . ?
C823 H82G 0.9900 . ?
C824 H82H 0.9800 . ?
C824 H82I 0.9800 . ?
C824 H82J 0.9800 . ?
C831 O83 1.424(7) . ?
C831 C832 1.483(8) . ?
C831 H83A 0.9900 . ?
C831 H83B 0.9900 . ?
C832 H83C 0.9800 . ?
C832 H83D 0.9800 . ?
C832 H83E 0.9800 . ?
C833 O83 1.419(6) . ?
C833 C834 1.485(9) . ?
C833 H83F 0.9900 . ?
C833 H83G 0.9900 . ?
C834 H83H 0.9800 . ?
C834 H83I 0.9800 . ?
C834 H83J 0.9800 . ?
C841 O84 1.396(6) . ?
C841 C842 1.470(8) . ?
C841 H84A 0.9900 . ?
C841 H84B 0.9900 . ?
C842 H84C 0.9800 . ?
C842 H84D 0.9800 . ?
C842 H84E 0.9800 . ?
C843 O84 1.383(7) . ?
C843 C844 1.446(8) . ?
C843 H84F 0.9900 . ?
C843 H84G 0.9900 . ?
C844 H84H 0.9800 . ?
C844 H84I 0.9800 . ?
C844 H84J 0.9800 . ?
C851 O85 1.385(17) . ?
C851 C852 1.51(2) . ?
C851 H85A 0.9900 . ?
C851 H85B 0.9900 . ?
C852 H85C 0.9800 . ?
C852 H85D 0.9800 . ?
C852 H85E 0.9800 . ?
C853 O85 1.424(17) . ?
C853 C854 1.49(2) . ?
C853 H85F 0.9900 . ?
C853 H85G 0.9900 . ?
C854 H85H 0.9800 . ?
C854 H85I 0.9800 . ?
C854 H85J 0.9800 . ?
C861 O86 1.383(16) . ?
C861 C862 1.51(2) . ?
C861 H86A 0.9900 . ?
C861 H86B 0.9900 . ?
C862 H86C 0.9800 . ?
C862 H86D 0.9800 . ?
C862 H86E 0.9800 . ?
C863 O86 1.412(15) . ?
C863 C864 1.49(2) . ?
C863 H86F 0.9900 . ?
C863 H86G 0.9900 . ?
C864 H86H 0.9800 . ?
C864 H86I 0.9800 . ?
C864 H86J 0.9800 . ?
